data_7107896
loop_
_publ_author_name
'Isurika R. Fernando'
'Stuart A. Surmann'
'Alexander A. Urech'
'Alexander M. Poulsen'
'Gellert Mezei'

_publ_section_title
;
 Selective total encapsulation of the sulfate anion by neutral nano-jars
;
_journal_name_full Chem.Commun.
_journal_page_first 6860
_journal_paper_doi 10.1039/c2cc32074f
_journal_volume 48
_journal_year 2012
_chemical_formula_sum 'C158 H232 Cu28 N58 O32 S'
_chemical_formula_weight 5267.20
_chemical_name_systematic
;
?
;
_space_group_IT_number 2
_symmetry_cell_setting triclinic
_symmetry_space_group_name_Hall '-P 1'
_symmetry_space_group_name_H-M 'P -1'
_atom_sites_solution_hydrogens geom
_atom_sites_solution_primary direct
_atom_sites_solution_secondary difmap
_audit_creation_method SHELXL-97
_cell_angle_alpha 99.5790(10)
_cell_angle_beta 100.9640(10)
_cell_angle_gamma 116.4300(10)
_cell_formula_units_Z 2
_cell_length_a 20.4917(3)
_cell_length_b 20.7379(3)
_cell_length_c 28.6519(6)
_cell_measurement_reflns_used 9781
_cell_measurement_temperature 100(2)
_cell_measurement_theta_max 26.78
_cell_measurement_theta_min 2.23
_cell_volume 10258.3(3)
_computing_cell_refinement 'Bruker SAINT'
_computing_data_collection 'Bruker APEX2'
_computing_data_reduction 'Bruker SAINT'
_computing_molecular_graphics 'Bruker SHELXTL'
_computing_publication_material 'Bruker SHELXTL'
_computing_structure_refinement 'SHELXL-97 (Sheldrick, 2008)'
_computing_structure_solution 'SHELXS-97 (Sheldrick, 2008)'
_diffrn_ambient_temperature 100(2)
_diffrn_measured_fraction_theta_full 0.998
_diffrn_measured_fraction_theta_max 0.998
_diffrn_measurement_device_type 'Bruker APEX-II CCD'
_diffrn_measurement_method '\f and \w scans'
_diffrn_radiation_monochromator graphite
_diffrn_radiation_source 'fine-focus sealed tube'
_diffrn_radiation_type MoK\a
_diffrn_radiation_wavelength 0.71073
_diffrn_reflns_av_R_equivalents 0.0753
_diffrn_reflns_av_sigmaI/netI 0.0444
_diffrn_reflns_limit_h_max 26
_diffrn_reflns_limit_h_min -26
_diffrn_reflns_limit_k_max 26
_diffrn_reflns_limit_k_min -27
_diffrn_reflns_limit_l_max 37
_diffrn_reflns_limit_l_min -37
_diffrn_reflns_number 462322
_diffrn_reflns_theta_full 27.88
_diffrn_reflns_theta_max 27.88
_diffrn_reflns_theta_min 1.16
_exptl_absorpt_coefficient_mu 2.919
_exptl_absorpt_correction_T_max 0.6854
_exptl_absorpt_correction_T_min 0.3231
_exptl_absorpt_correction_type multi-scan
_exptl_crystal_colour blue
_exptl_crystal_density_diffrn 1.705
_exptl_crystal_density_method 'not measured'
_exptl_crystal_description prism
_exptl_crystal_F_000 5340
_exptl_crystal_size_max 0.50
_exptl_crystal_size_mid 0.18
_exptl_crystal_size_min 0.14
_refine_diff_density_max 1.695
_refine_diff_density_min -1.007
_refine_diff_density_rms 0.138
_refine_ls_extinction_method none
_refine_ls_goodness_of_fit_ref 1.219
_refine_ls_hydrogen_treatment mixed
_refine_ls_matrix_type full
_refine_ls_number_parameters 2492
_refine_ls_number_reflns 48814
_refine_ls_number_restraints 100
_refine_ls_restrained_S_all 1.222
_refine_ls_R_factor_all 0.0831
_refine_ls_R_factor_gt 0.0490
_refine_ls_shift/su_max 0.005
_refine_ls_shift/su_mean 0.000
_refine_ls_structure_factor_coef Fsqd
_refine_ls_weighting_details 'calc w=1/[\s^2^(Fo^2^)+(0.1000P)^2^+0.5000P] where P=(Fo^2^+2Fc^2^)/3'
_refine_ls_weighting_scheme calc
_refine_ls_wR_factor_gt 0.1519
_refine_ls_wR_factor_ref 0.1772
_reflns_number_gt 34873
_reflns_number_total 48814
_reflns_threshold_expression >2sigma(I)
_cod_data_source_file c2cc32074f.txt
_cod_data_source_block Bu4N-1
_cod_original_sg_symbol_H-M 'P-1 '
_cod_database_code 7107896

loop_
_symmetry_equiv_pos_as_xyz
'x, y, z'
'-x, -y, -z'

loop_
_atom_site_label
_atom_site_type_symbol
_atom_site_fract_x
_atom_site_fract_y
_atom_site_fract_z
_atom_site_U_iso_or_equiv
_atom_site_adp_type
_atom_site_occupancy
_atom_site_symmetry_multiplicity
_atom_site_calc_flag
_atom_site_refinement_flags
_atom_site_disorder_assembly
_atom_site_disorder_group
Cu1 Cu 0.66465(3) 0.18726(3) 0.344072(19) 0.01794(12) Uani 1 1 d . A 1
Cu2 Cu 0.69717(3) 0.36096(3) 0.372406(19) 0.01896(12) Uani 1 1 d . A 1
Cu3 Cu 0.81668(3) 0.49716(3) 0.330120(19) 0.01828(12) Uani 1 1 d . A 1
Cu4 Cu 0.91699(3) 0.46545(3) 0.263918(19) 0.01824(12) Uani 1 1 d . A 1
Cu5 Cu 0.90932(3) 0.30290(3) 0.25616(2) 0.01974(12) Uani 1 1 d . A 1
Cu6 Cu 0.78430(3) 0.16371(3) 0.292524(19) 0.01843(12) Uani 1 1 d . A 1
Cu7 Cu 0.80862(3) 0.03399(3) 0.21811(2) 0.02253(13) Uani 1 1 d . A 1
Cu8 Cu 0.64411(3) -0.03643(3) 0.24689(2) 0.02118(12) Uani 1 1 d . A 1
Cu9 Cu 0.52932(3) -0.00705(3) 0.29821(2) 0.02158(12) Uani 1 1 d . A 1
Cu10 Cu 0.47533(3) 0.11283(3) 0.34743(2) 0.02172(12) Uani 1 1 d . A 1
Cu11 Cu 0.50144(3) 0.28091(3) 0.37865(2) 0.02422(13) Uani 1 1 d . A 1
Cu12 Cu 0.61102(3) 0.46451(3) 0.39411(2) 0.02453(13) Uani 1 1 d . A 1
Cu13 Cu 0.72250(3) 0.59628(3) 0.34929(2) 0.02366(13) Uani 1 1 d . A 1
Cu14 Cu 0.81967(3) 0.63862(3) 0.26650(2) 0.02284(13) Uani 1 1 d . A 1
Cu15 Cu 0.91913(4) 0.60161(3) 0.20246(2) 0.02516(13) Uani 1 1 d . A 1
Cu16 Cu 0.97653(3) 0.48212(3) 0.15709(2) 0.02165(12) Uani 1 1 d . A 1
Cu17 Cu 0.97726(3) 0.32550(3) 0.14762(2) 0.02227(12) Uani 1 1 d . A 1
Cu18 Cu 0.93361(3) 0.17018(3) 0.18336(2) 0.02190(12) Uani 1 1 d . A 1
Cu19 Cu 0.78736(3) 0.22007(4) 0.06238(2) 0.02573(13) Uani 1 1 d . A 1
Cu20 Cu 0.73752(3) 0.07783(3) 0.11277(2) 0.02393(13) Uani 1 1 d . A 1
Cu21 Cu 0.56846(3) -0.02167(4) 0.13217(2) 0.02602(13) Uani 1 1 d . A 1
Cu22 Cu 0.45035(3) -0.00600(4) 0.18124(2) 0.02874(14) Uani 1 1 d . A 1
Cu23 Cu 0.39442(3) 0.10653(4) 0.22748(2) 0.02696(14) Uani 1 1 d . A 1
Cu24 Cu 0.42535(3) 0.27071(4) 0.25186(2) 0.02770(14) Uani 1 1 d . A 1
Cu25 Cu 0.55388(3) 0.44571(3) 0.26484(2) 0.02576(13) Uani 1 1 d . A 1
Cu26 Cu 0.63891(4) 0.51204(4) 0.18144(3) 0.03479(16) Uani 1 1 d . A 1
Cu27 Cu 0.74055(4) 0.49111(5) 0.11818(3) 0.03921(17) Uani 1 1 d . A 1
Cu28 Cu 0.79662(4) 0.37710(4) 0.07225(2) 0.02679(14) Uani 1 1 d . A 1
S1 S 0.64861(6) 0.26425(7) 0.19129(4) 0.0202(2) Uani 1 1 d . B 1
O1 O 0.64503(18) 0.26332(18) 0.32384(11) 0.0208(7) Uani 1 1 d D A 1
H1 H 0.650(3) 0.271(3) 0.2974(12) 0.025 Uiso 1 1 d D C 1
O2 O 0.71988(17) 0.40956(19) 0.32082(11) 0.0214(7) Uani 1 1 d D A 1
H2 H 0.703(3) 0.380(2) 0.2938(11) 0.026 Uiso 1 1 d D D 1
O3 O 0.81934(17) 0.45802(18) 0.26479(11) 0.0195(6) Uani 1 1 d D A 1
H3 H 0.790(2) 0.4148(13) 0.2556(19) 0.023 Uiso 1 1 d D E 1
O4 O 0.86566(17) 0.35928(18) 0.22867(12) 0.0207(7) Uani 1 1 d D A 1
H4 H 0.8206(12) 0.341(3) 0.2217(19) 0.025 Uiso 1 1 d D F 1
O5 O 0.80882(18) 0.21786(18) 0.24398(12) 0.0210(7) Uani 1 1 d D A 1
H5 H 0.778(2) 0.231(3) 0.2357(19) 0.025 Uiso 1 1 d D G 1
O6 O 0.68808(17) 0.16385(18) 0.28330(11) 0.0193(6) Uani 1 1 d D A 1
H6 H 0.684(3) 0.183(3) 0.2613(14) 0.023 Uiso 1 1 d D H 1
O7 O 0.72438(18) 0.04360(18) 0.23192(12) 0.0213(7) Uani 1 1 d D A 1
H7 H 0.708(3) 0.059(3) 0.2107(15) 0.026 Uiso 1 1 d D I 1
O8 O 0.58250(18) 0.01148(18) 0.24896(12) 0.0217(7) Uani 1 1 d D A 1
H8 H 0.606(3) 0.0552(14) 0.250(2) 0.026 Uiso 1 1 d D J 1
O9 O 0.53693(18) 0.09104(18) 0.31108(11) 0.0212(7) Uani 1 1 d D A 1
H9 H 0.526(3) 0.097(3) 0.2833(11) 0.025 Uiso 1 1 d D K 1
O10 O 0.49547(18) 0.20317(19) 0.32802(12) 0.0233(7) Uani 1 1 d D A 1
H10 H 0.5341(19) 0.221(3) 0.3198(19) 0.028 Uiso 1 1 d D L 1
O11 O 0.57936(19) 0.36107(19) 0.36252(12) 0.0245(7) Uani 1 1 d D A 1
H11 H 0.568(3) 0.355(3) 0.3324(8) 0.029 Uiso 1 1 d D M 1
O12 O 0.65076(19) 0.49323(19) 0.34048(12) 0.0242(7) Uani 1 1 d D A 1
H12 H 0.663(3) 0.462(2) 0.3301(19) 0.029 Uiso 1 1 d D N 1
O13 O 0.76019(18) 0.56677(19) 0.29728(12) 0.0235(7) Uani 1 1 d D A 1
H13 H 0.723(2) 0.5274(18) 0.2814(18) 0.028 Uiso 1 1 d D O 1
O14 O 0.8234(2) 0.56470(19) 0.21778(12) 0.0250(7) Uani 1 1 d D A 1
H14 H 0.809(3) 0.526(2) 0.226(2) 0.030 Uiso 1 1 d D P 1
O15 O 0.91219(19) 0.50358(18) 0.19114(12) 0.0224(7) Uani 1 1 d D A 1
H15 H 0.8675(15) 0.473(2) 0.1747(17) 0.027 Uiso 1 1 d D Q 1
O16 O 0.91675(19) 0.37525(18) 0.14609(12) 0.0222(7) Uani 1 1 d D A 1
H16 H 0.897(3) 0.369(3) 0.1685(15) 0.027 Uiso 1 1 d D R 1
O17 O 0.91557(19) 0.25185(18) 0.17574(12) 0.0214(7) Uani 1 1 d D A 1
H17 H 0.8741(16) 0.244(3) 0.1626(18) 0.026 Uiso 1 1 d D S 1
O18 O 0.83209(19) 0.11415(19) 0.18824(12) 0.0226(7) Uani 1 1 d D A 1
H18 H 0.830(3) 0.150(2) 0.2024(18) 0.027 Uiso 1 1 d D T 1
O19 O 0.7647(2) 0.1818(2) 0.11722(12) 0.0266(7) Uani 1 1 d D A 1
H19 H 0.728(2) 0.181(3) 0.125(2) 0.032 Uiso 1 1 d D U 1
O20 O 0.66188(19) 0.0702(2) 0.14628(12) 0.0253(7) Uani 1 1 d D A 1
H21 H 0.639(3) 0.093(3) 0.142(2) 0.030 Uiso 1 1 d D V 1
O21 O 0.5124(2) 0.0309(2) 0.13926(13) 0.0299(8) Uani 1 1 d D A 1
H21F H 0.538(3) 0.0755(12) 0.146(2) 0.036 Uiso 1 1 d D W 1
O22 O 0.47885(19) 0.0935(2) 0.21774(13) 0.0272(7) Uani 1 1 d D A 1
H22 H 0.506(3) 0.1347(17) 0.217(2) 0.033 Uiso 1 1 d D X 1
O23 O 0.4294(2) 0.1959(2) 0.20627(13) 0.0333(8) Uani 1 1 d D A 1
H23 H 0.4716(18) 0.206(4) 0.205(2) 0.040 Uiso 1 1 d D Y 1
O24 O 0.53027(19) 0.3430(2) 0.26221(14) 0.0273(8) Uani 1 1 d D A 1
H24 H 0.545(3) 0.317(3) 0.250(2) 0.033 Uiso 1 1 d D Z 1
O25 O 0.6249(2) 0.4529(2) 0.22725(13) 0.0283(8) Uani 1 1 d D A 1
H25 H 0.630(3) 0.416(2) 0.220(2) 0.034 Uiso 1 1 d D A 1
O26 O 0.6483(2) 0.4404(3) 0.13567(14) 0.0403(10) Uani 1 1 d D A 1
H26 H 0.654(4) 0.411(3) 0.150(2) 0.048 Uiso 1 1 d D B 1
O27 O 0.7672(2) 0.4149(2) 0.12590(13) 0.0306(8) Uani 1 1 d D A 1
H27 H 0.744(3) 0.380(2) 0.135(2) 0.037 Uiso 1 1 d D C 1
O28 O 0.7343(2) 0.2750(2) 0.07068(14) 0.0309(8) Uani 1 1 d D A 1
H28 H 0.710(3) 0.271(3) 0.0913(17) 0.037 Uiso 1 1 d D D 1
O29 O 0.70698(19) 0.2913(2) 0.24005(12) 0.0286(8) Uani 1 1 d . B 1
O30A O 0.6854(7) 0.2746(7) 0.1529(4) 0.042(3) Uani 0.361(7) 1 d P B 1
O31A O 0.6047(7) 0.3030(7) 0.1942(4) 0.049(4) Uani 0.361(7) 1 d P B 1
O32A O 0.5980(7) 0.1827(6) 0.1821(4) 0.041(3) Uani 0.361(7) 1 d P B 1
O30B O 0.6602(4) 0.3294(4) 0.1729(2) 0.0387(18) Uani 0.639(7) 1 d P B 2
O31B O 0.5729(3) 0.2296(4) 0.1977(2) 0.044(2) Uani 0.639(7) 1 d P B 2
O32B O 0.6586(4) 0.2114(4) 0.1575(2) 0.045(2) Uani 0.639(7) 1 d P B 2
N1 N 0.6574(2) 0.2299(2) 0.40934(14) 0.0208(8) Uani 1 1 d . . .
N2 N 0.6752(2) 0.3038(2) 0.42231(13) 0.0221(8) Uani 1 1 d . A .
N3 N 0.7746(2) 0.4626(2) 0.41877(14) 0.0238(8) Uani 1 1 d . . .
N4 N 0.8191(2) 0.5181(2) 0.40073(14) 0.0234(8) Uani 1 1 d . A .
N5 N 0.9191(2) 0.5817(2) 0.33734(13) 0.0209(8) Uani 1 1 d . . .
N6 N 0.9620(2) 0.5686(2) 0.31005(14) 0.0221(8) Uani 1 1 d . A .
N7 N 1.0121(2) 0.4606(2) 0.26984(14) 0.0226(8) Uani 1 1 d . . .
N8 N 1.0088(2) 0.3928(2) 0.26707(14) 0.0214(8) Uani 1 1 d . A .
N9 N 0.9447(2) 0.2541(2) 0.30085(16) 0.0285(9) Uani 1 1 d . . .
N10 N 0.8939(2) 0.1940(2) 0.31260(15) 0.0261(9) Uani 1 1 d . A .
N11 N 0.7552(2) 0.1121(2) 0.34427(14) 0.0218(8) Uani 1 1 d . . .
N12 N 0.7046(2) 0.1221(2) 0.36528(13) 0.0211(8) Uani 1 1 d . A .
N13 N 0.7857(2) -0.0413(2) 0.25417(16) 0.0280(9) Uani 1 1 d . . .
N14 N 0.7142(2) -0.0768(2) 0.25987(14) 0.0241(8) Uani 1 1 d . A .
N15 N 0.5570(2) -0.1232(2) 0.25306(15) 0.0265(9) Uani 1 1 d . . .
N16 N 0.5120(2) -0.1103(2) 0.27810(15) 0.0265(9) Uani 1 1 d . A .
N17 N 0.4911(2) -0.0175(2) 0.35613(15) 0.0252(9) Uani 1 1 d . . .
N18 N 0.4703(2) 0.0316(2) 0.37638(15) 0.0246(9) Uani 1 1 d . A .
N19 N 0.4036(2) 0.1302(2) 0.37752(16) 0.0276(9) Uani 1 1 d . . .
N20 N 0.4125(2) 0.2004(2) 0.38833(17) 0.0292(9) Uani 1 1 d . A .
N21 N 0.5240(3) 0.3556(2) 0.44008(17) 0.0305(10) Uani 1 1 d . . .
N22 N 0.5771(2) 0.4299(2) 0.44947(16) 0.0295(9) Uani 1 1 d . A .
N23 N 0.6366(2) 0.5693(2) 0.42025(16) 0.0274(9) Uani 1 1 d . . .
N24 N 0.6761(2) 0.6219(2) 0.39815(17) 0.0306(10) Uani 1 1 d . A .
N25 N 0.8036(2) 0.6992(2) 0.36032(15) 0.0254(9) Uani 1 1 d . . .
N26 N 0.8365(2) 0.7181(2) 0.32361(15) 0.0229(8) Uani 1 1 d . A .
N27 N 0.8692(3) 0.7084(2) 0.23006(16) 0.0315(10) Uani 1 1 d . . .
N28 N 0.9161(3) 0.6962(3) 0.20678(16) 0.0348(11) Uani 1 1 d . A .
N29 N 1.0224(3) 0.6397(2) 0.19544(15) 0.0290(9) Uani 1 1 d . . .
N30 N 1.0458(2) 0.5913(2) 0.17802(15) 0.0278(9) Uani 1 1 d . A .
N31 N 1.0333(2) 0.4578(2) 0.11517(15) 0.0269(9) Uani 1 1 d . . .
N32 N 1.0307(2) 0.3905(2) 0.11041(15) 0.0268(9) Uani 1 1 d . A .
N33 N 1.0536(2) 0.2918(2) 0.16305(16) 0.0270(9) Uani 1 1 d . . .
N34 N 1.0381(2) 0.2348(2) 0.18453(15) 0.0262(9) Uani 1 1 d . A .
N35 N 0.9433(2) 0.0801(2) 0.18501(15) 0.0266(9) Uani 1 1 d . . .
N36 N 0.8898(2) 0.0229(2) 0.19681(16) 0.0285(9) Uani 1 1 d . A .
N37 N 0.8330(3) 0.1545(3) 0.05463(15) 0.0309(10) Uani 1 1 d . . .
N38 N 0.8116(3) 0.0945(3) 0.07350(15) 0.0312(10) Uani 1 1 d . A .
N39 N 0.6923(2) -0.0335(2) 0.10483(15) 0.0286(9) Uani 1 1 d . . .
N40 N 0.6294(2) -0.0697(2) 0.11967(15) 0.0286(9) Uani 1 1 d . A .
N41 N 0.4734(2) -0.1138(3) 0.12284(16) 0.0346(11) Uani 1 1 d . . .
N42 N 0.4207(3) -0.1056(3) 0.14124(16) 0.0356(11) Uani 1 1 d . A .
N43 N 0.3778(2) -0.0399(2) 0.22042(16) 0.0291(9) Uani 1 1 d . . .
N44 N 0.3553(2) 0.0081(2) 0.24046(15) 0.0290(9) Uani 1 1 d . A .
N45 N 0.3088(2) 0.1211(3) 0.23518(19) 0.0367(11) Uani 1 1 d . . .
N46 N 0.3220(2) 0.1938(3) 0.24487(18) 0.0360(11) Uani 1 1 d . A .
N47 N 0.4235(2) 0.3531(2) 0.29500(18) 0.0319(10) Uani 1 1 d . . .
N48 N 0.4741(2) 0.4255(3) 0.29939(18) 0.0333(10) Uani 1 1 d . A .
N49 N 0.5711(3) 0.5440(3) 0.25493(17) 0.0372(11) Uani 1 1 d . . .
N50 N 0.6181(3) 0.5763(3) 0.22736(18) 0.0359(11) Uani 1 1 d . A .
N51 N 0.6632(4) 0.5749(4) 0.1361(2) 0.0591(17) Uani 1 1 d . . .
N52 N 0.7076(4) 0.5647(4) 0.1085(2) 0.0584(17) Uani 1 1 d . A .
N53 N 0.8252(3) 0.5289(3) 0.08962(17) 0.0381(11) Uani 1 1 d . . .
N54 N 0.8508(3) 0.4825(2) 0.07243(15) 0.0296(10) Uani 1 1 d . A .
N55 N 0.8219(2) 0.3366(2) 0.01541(14) 0.0293(10) Uani 1 1 d . . .
N56 N 0.8174(2) 0.2688(3) 0.01111(15) 0.0303(10) Uani 1 1 d . A .
N57 N 0.4544(3) 0.1959(3) 0.05115(16) 0.0401(12) Uani 1 1 d . . .
N58 N 0.1251(3) 0.7227(3) 0.49269(17) 0.0478(14) Uani 1 1 d . . .
C1 C 0.6553(3) 0.3156(3) 0.46369(17) 0.0238(10) Uani 1 1 d . . .
H1D H 0.6610 0.3612 0.4803 0.029 Uiso 1 1 calc R A .
C2 C 0.6255(3) 0.2512(3) 0.47809(18) 0.0295(11) Uani 1 1 d . A .
H2A H 0.6075 0.2443 0.5053 0.035 Uiso 1 1 calc R . .
C3 C 0.6284(3) 0.1986(3) 0.44287(17) 0.0249(10) Uani 1 1 d . A .
H3A H 0.6124 0.1489 0.4427 0.030 Uiso 1 1 calc R . .
C4 C 0.8676(3) 0.5791(3) 0.43978(18) 0.0360(13) Uani 1 1 d . . .
H4A H 0.9051 0.6243 0.4378 0.043 Uiso 1 1 calc R A .
C5 C 0.8528(3) 0.5641(3) 0.48314(19) 0.0439(16) Uani 1 1 d . A .
H5A H 0.8767 0.5963 0.5152 0.053 Uiso 1 1 calc R . .
C6 C 0.7952(3) 0.4911(3) 0.46807(18) 0.0347(13) Uani 1 1 d . A .
H6A H 0.7732 0.4647 0.4892 0.042 Uiso 1 1 calc R . .
C7 C 1.0183(3) 0.6354(3) 0.31122(17) 0.0228(10) Uani 1 1 d . . .
H7A H 1.0564 0.6420 0.2962 0.027 Uiso 1 1 calc R A .
C8 C 1.0118(3) 0.6929(3) 0.33799(17) 0.0244(10) Uani 1 1 d . A .
H8A H 1.0423 0.7443 0.3439 0.029 Uiso 1 1 calc R . .
C9 C 0.9491(3) 0.6558(3) 0.35403(16) 0.0220(10) Uani 1 1 d . A .
H9A H 0.9304 0.6795 0.3738 0.026 Uiso 1 1 calc R . .
C10 C 1.0752(3) 0.3996(3) 0.26223(17) 0.0251(10) Uani 1 1 d . . .
H10A H 1.0874 0.3612 0.2593 0.030 Uiso 1 1 calc R A .
C11 C 1.1234(3) 0.4728(3) 0.26222(18) 0.0281(11) Uani 1 1 d . A .
H11M H 1.1727 0.4930 0.2595 0.034 Uiso 1 1 calc R . .
C12 C 1.0812(3) 0.5085(3) 0.26721(18) 0.0260(10) Uani 1 1 d . A .
H12D H 1.0980 0.5587 0.2686 0.031 Uiso 1 1 calc R . .
C13 C 0.9342(3) 0.1748(4) 0.3445(3) 0.0473(17) Uani 1 1 d . . .
H13D H 0.9133 0.1344 0.3574 0.057 Uiso 1 1 calc R A .
C14 C 1.0111(3) 0.2236(4) 0.3553(3) 0.061(2) Uani 1 1 d . A .
H14D H 1.0514 0.2242 0.3772 0.073 Uiso 1 1 calc R . .
C15 C 1.0151(3) 0.2715(4) 0.3264(3) 0.053(2) Uani 1 1 d . A .
H15D H 1.0601 0.3102 0.3248 0.064 Uiso 1 1 calc R . .
C16 C 0.6817(3) 0.0704(3) 0.39009(17) 0.0249(10) Uani 1 1 d . . .
H16D H 0.6469 0.0646 0.4079 0.030 Uiso 1 1 calc R A .
C17 C 0.7162(3) 0.0274(3) 0.38576(17) 0.0254(10) Uani 1 1 d . A .
H17A H 0.7104 -0.0118 0.3994 0.030 Uiso 1 1 calc R . .
C18 C 0.7616(3) 0.0560(3) 0.35653(17) 0.0228(10) Uani 1 1 d . A .
H18A H 0.7927 0.0382 0.3467 0.027 Uiso 1 1 calc R . .
C19 C 0.7145(3) -0.1225(3) 0.2882(2) 0.0342(12) Uani 1 1 d . . .
H19A H 0.6732 -0.1525 0.2981 0.041 Uiso 1 1 calc R A .
C20 C 0.7860(4) -0.1180(4) 0.3006(2) 0.0428(15) Uani 1 1 d . A .
H20 H 0.8016 -0.1441 0.3193 0.051 Uiso 1 1 calc R . .
C21 C 0.8285(3) -0.0657(3) 0.2787(2) 0.0371(13) Uani 1 1 d . A .
H21G H 0.8794 -0.0498 0.2807 0.045 Uiso 1 1 calc R . .
C22 C 0.4566(3) -0.1777(3) 0.2775(2) 0.0333(12) Uani 1 1 d . . .
H22A H 0.4185 -0.1848 0.2926 0.040 Uiso 1 1 calc R A .
C23 C 0.4644(3) -0.2338(3) 0.2513(2) 0.0364(13) Uani 1 1 d . A .
H23A H 0.4332 -0.2854 0.2447 0.044 Uiso 1 1 calc R . .
C24 C 0.5283(3) -0.1975(3) 0.2370(2) 0.0334(12) Uani 1 1 d . A .
H24A H 0.5487 -0.2211 0.2188 0.040 Uiso 1 1 calc R . .
C25 C 0.4605(3) 0.0205(3) 0.42001(19) 0.0324(12) Uani 1 1 d . . .
H25A H 0.4470 0.0478 0.4416 0.039 Uiso 1 1 calc R A .
C26 C 0.4733(3) -0.0367(3) 0.4281(2) 0.0353(12) Uani 1 1 d . A .
H26A H 0.4695 -0.0564 0.4550 0.042 Uiso 1 1 calc R . .
C27 C 0.4932(3) -0.0587(3) 0.38710(19) 0.0310(11) Uani 1 1 d . A .
H27A H 0.5061 -0.0964 0.3819 0.037 Uiso 1 1 calc R . .
C28 C 0.3498(3) 0.1957(4) 0.3985(3) 0.0447(15) Uani 1 1 d . . .
H28A H 0.3415 0.2361 0.4071 0.054 Uiso 1 1 calc R A .
C29 C 0.2992(4) 0.1220(4) 0.3944(3) 0.0483(16) Uani 1 1 d . A .
H29 H 0.2512 0.1031 0.3993 0.058 Uiso 1 1 calc R . .
C30 C 0.3358(3) 0.0827(3) 0.3815(2) 0.0377(13) Uani 1 1 d . A .
H30 H 0.3163 0.0313 0.3764 0.045 Uiso 1 1 calc R . .
C31 C 0.5974(3) 0.4637(3) 0.4971(2) 0.0341(12) Uani 1 1 d . . .
H31 H 0.6327 0.5142 0.5126 0.041 Uiso 1 1 calc R A .
C32 C 0.5575(4) 0.4119(3) 0.5210(2) 0.0392(14) Uani 1 1 d . A .
H32 H 0.5607 0.4201 0.5544 0.047 Uiso 1 1 calc R . .
C33 C 0.5128(3) 0.3462(3) 0.4834(2) 0.0341(12) Uani 1 1 d . A .
H33 H 0.4790 0.3010 0.4875 0.041 Uiso 1 1 calc R . .
C34 C 0.6663(4) 0.6803(3) 0.4107(2) 0.0416(14) Uani 1 1 d . . .
H34 H 0.6880 0.7236 0.4007 0.050 Uiso 1 1 calc R A .
C35 C 0.6192(4) 0.6681(4) 0.4408(2) 0.0437(15) Uani 1 1 d . A .
H35 H 0.6024 0.6998 0.4542 0.052 Uiso 1 1 calc R . .
C36 C 0.6027(3) 0.5979(3) 0.4464(2) 0.0346(12) Uani 1 1 d . A .
H36 H 0.5727 0.5740 0.4654 0.042 Uiso 1 1 calc R . .
C37 C 0.8942(3) 0.7891(3) 0.34244(18) 0.0254(10) Uani 1 1 d . . .
H37 H 0.9263 0.8154 0.3253 0.030 Uiso 1 1 calc R A .
C38 C 0.8992(3) 0.8176(3) 0.39096(19) 0.0323(12) Uani 1 1 d . A .
H38 H 0.9335 0.8654 0.4123 0.039 Uiso 1 1 calc R . .
C39 C 0.8409(3) 0.7583(3) 0.40046(19) 0.0291(11) Uani 1 1 d . A .
H39 H 0.8296 0.7598 0.4304 0.035 Uiso 1 1 calc R . .
C40 C 0.9412(4) 0.7491(3) 0.1828(2) 0.0416(15) Uani 1 1 d . . .
H40 H 0.9746 0.7535 0.1641 0.050 Uiso 1 1 calc R A .
C41 C 0.9107(4) 0.7950(4) 0.1899(2) 0.0485(17) Uani 1 1 d . A .
H41 H 0.9186 0.8356 0.1774 0.058 Uiso 1 1 calc R . .
C42 C 0.8646(4) 0.7673(3) 0.2205(2) 0.0373(13) Uani 1 1 d . A .
H42 H 0.8357 0.7868 0.2321 0.045 Uiso 1 1 calc R . .
C43 C 1.1196(3) 0.6312(3) 0.1811(2) 0.0372(13) Uani 1 1 d . . .
H43 H 1.1490 0.6111 0.1712 0.045 Uiso 1 1 calc R A .
C44 C 1.1453(4) 0.7063(3) 0.2010(2) 0.0440(15) Uani 1 1 d . A .
H44 H 1.1943 0.7462 0.2074 0.053 Uiso 1 1 calc R . .
C45 C 1.0825(4) 0.7095(3) 0.2094(2) 0.0427(14) Uani 1 1 d . A .
H45 H 1.0819 0.7532 0.2227 0.051 Uiso 1 1 calc R . .
C46 C 1.0665(3) 0.3833(3) 0.07688(19) 0.0332(12) Uani 1 1 d . . .
H46 H 1.0729 0.3420 0.0668 0.040 Uiso 1 1 calc R A .
C47 C 1.0923(3) 0.4449(3) 0.05966(19) 0.0342(12) Uani 1 1 d . A .
H47 H 1.1187 0.4539 0.0363 0.041 Uiso 1 1 calc R . .
C48 C 1.0703(3) 0.4905(3) 0.08445(19) 0.0312(11) Uani 1 1 d . A .
H48 H 1.0796 0.5372 0.0806 0.037 Uiso 1 1 calc R . .
C49 C 1.1048(3) 0.2395(3) 0.2055(2) 0.0349(12) Uani 1 1 d . . .
H49 H 1.1103 0.2074 0.2231 0.042 Uiso 1 1 calc R A .
C50 C 1.1640(3) 0.2980(3) 0.1976(2) 0.0395(14) Uani 1 1 d . A .
H50 H 1.2157 0.3129 0.2078 0.047 Uiso 1 1 calc R . .
C51 C 1.1288(3) 0.3298(3) 0.1710(2) 0.0353(12) Uani 1 1 d . A .
H51 H 1.1541 0.3717 0.1603 0.042 Uiso 1 1 calc R . .
C52 C 0.8977(3) -0.0370(3) 0.1825(2) 0.0365(13) Uani 1 1 d . . .
H52 H 0.8672 -0.0841 0.1859 0.044 Uiso 1 1 calc R A .
C53 C 0.9561(4) -0.0206(3) 0.1622(2) 0.0400(14) Uani 1 1 d . A .
H53 H 0.9735 -0.0525 0.1499 0.048 Uiso 1 1 calc R . .
C54 C 0.9836(3) 0.0541(3) 0.1641(2) 0.0334(12) Uani 1 1 d . A .
H54 H 1.0238 0.0822 0.1526 0.040 Uiso 1 1 calc R . .
C55 C 0.8611(3) 0.0694(3) 0.0704(2) 0.0358(13) Uani 1 1 d . . .
H55 H 0.8597 0.0289 0.0809 0.043 Uiso 1 1 calc R A .
C56 C 0.9142(4) 0.1120(4) 0.0496(2) 0.0431(14) Uani 1 1 d . A .
H56 H 0.9545 0.1063 0.0434 0.052 Uiso 1 1 calc R . .
C57 C 0.8948(3) 0.1643(3) 0.03997(19) 0.0344(12) Uani 1 1 d . A .
H57 H 0.9204 0.2013 0.0255 0.041 Uiso 1 1 calc R . .
C58 C 0.6252(3) -0.1335(3) 0.12588(19) 0.0335(12) Uani 1 1 d . . .
H58 H 0.5873 -0.1679 0.1363 0.040 Uiso 1 1 calc R A .
C59 C 0.6835(3) -0.1418(3) 0.1150(2) 0.0405(14) Uani 1 1 d . A .
H59 H 0.6931 -0.1814 0.1160 0.049 Uiso 1 1 calc R . .
C60 C 0.7250(3) -0.0773(3) 0.1022(2) 0.0401(13) Uani 1 1 d . A .
H60 H 0.7692 -0.0658 0.0931 0.048 Uiso 1 1 calc R . .
C61 C 0.3549(3) -0.1707(4) 0.1230(2) 0.0448(15) Uani 1 1 d . . .
H61 H 0.3097 -0.1795 0.1300 0.054 Uiso 1 1 calc R A .
C62 C 0.3639(4) -0.2230(4) 0.0922(2) 0.0473(16) Uani 1 1 d . A .
H62 H 0.3275 -0.2724 0.0746 0.057 Uiso 1 1 calc R . .
C63 C 0.4393(3) -0.1847(3) 0.0938(2) 0.0401(14) Uani 1 1 d . A .
H63 H 0.4634 -0.2052 0.0770 0.048 Uiso 1 1 calc R . .
C64 C 0.3087(3) -0.0260(3) 0.26602(19) 0.0308(11) Uani 1 1 d . . .
H64 H 0.2853 -0.0052 0.2833 0.037 Uiso 1 1 calc R A .
C65 C 0.3005(3) -0.0965(3) 0.26315(19) 0.0326(12) Uani 1 1 d . A .
H65 H 0.2716 -0.1317 0.2776 0.039 Uiso 1 1 calc R . .
C66 C 0.3448(3) -0.1029(3) 0.23393(19) 0.0321(12) Uani 1 1 d . A .
H66 H 0.3508 -0.1447 0.2250 0.038 Uiso 1 1 calc R . .
C67 C 0.2555(3) 0.1916(4) 0.2432(3) 0.0469(16) Uani 1 1 d . . .
H67 H 0.2489 0.2335 0.2489 0.056 Uiso 1 1 calc R A .
C68 C 0.1983(3) 0.1186(4) 0.2320(3) 0.057(2) Uani 1 1 d . A .
H68 H 0.1467 0.1016 0.2281 0.068 Uiso 1 1 calc R . .
C69 C 0.2336(3) 0.0763(4) 0.2278(3) 0.0542(18) Uani 1 1 d . A .
H69 H 0.2092 0.0243 0.2208 0.065 Uiso 1 1 calc R . .
C70 C 0.4698(3) 0.4685(3) 0.3378(2) 0.0424(14) Uani 1 1 d . . .
H70 H 0.4984 0.5207 0.3491 0.051 Uiso 1 1 calc R A .
C71 C 0.4163(4) 0.4237(4) 0.3583(3) 0.0514(17) Uani 1 1 d . A .
H71 H 0.4021 0.4393 0.3851 0.062 Uiso 1 1 calc R . .
C72 C 0.3893(3) 0.3529(3) 0.3306(2) 0.0406(14) Uani 1 1 d . A .
H72 H 0.3523 0.3100 0.3355 0.049 Uiso 1 1 calc R . .
C73 C 0.6345(4) 0.6479(4) 0.2368(3) 0.0550(18) Uani 1 1 d . . .
H73 H 0.6660 0.6823 0.2230 0.066 Uiso 1 1 calc R A .
C74 C 0.6009(6) 0.6642(4) 0.2681(3) 0.081(3) Uani 1 1 d . A .
H74 H 0.6025 0.7097 0.2794 0.097 Uiso 1 1 calc R . .
C75 C 0.5637(6) 0.5999(5) 0.2799(3) 0.082(3) Uani 1 1 d . A .
H75 H 0.5361 0.5948 0.3027 0.098 Uiso 1 1 calc R . .
C76 C 0.7099(6) 0.6037(6) 0.0753(3) 0.082(3) Uani 1 1 d . . .
H76 H 0.7371 0.6078 0.0524 0.098 Uiso 1 1 calc R A .
C77 C 0.6651(6) 0.6370(7) 0.0806(4) 0.103(4) Uani 1 1 d . A .
H77 H 0.6547 0.6652 0.0614 0.124 Uiso 1 1 calc R . .
C78 C 0.6395(6) 0.6197(6) 0.1197(3) 0.080(3) Uani 1 1 d . A .
H78 H 0.6100 0.6365 0.1329 0.096 Uiso 1 1 calc R . .
C79 C 0.9135(3) 0.5224(3) 0.05933(18) 0.0332(12) Uani 1 1 d . . .
H79 H 0.9420 0.5034 0.0466 0.040 Uiso 1 1 calc R A .
C80 C 0.9289(4) 0.5958(3) 0.06769(19) 0.0383(13) Uani 1 1 d . A .
H80 H 0.9689 0.6356 0.0623 0.046 Uiso 1 1 calc R . .
C81 C 0.8711(4) 0.5974(3) 0.0860(2) 0.0468(16) Uani 1 1 d . A .
H81 H 0.8652 0.6394 0.0944 0.056 Uiso 1 1 calc R . .
C82 C 0.8311(3) 0.2491(3) -0.03201(18) 0.0336(12) Uani 1 1 d . . .
H82 H 0.8318 0.2049 -0.0439 0.040 Uiso 1 1 calc R A .
C83 C 0.8438(3) 0.3041(3) -0.05543(19) 0.0359(13) Uani 1 1 d . A .
H83 H 0.8539 0.3046 -0.0857 0.043 Uiso 1 1 calc R . .
C84 C 0.8381(3) 0.3591(3) -0.02404(18) 0.0345(13) Uani 1 1 d . A .
H84 H 0.8446 0.4041 -0.0296 0.041 Uiso 1 1 calc R . .
C85 C 0.4586(4) 0.2338(4) 0.0097(2) 0.055(2) Uani 1 1 d . . .
H85A H 0.4453 0.1967 -0.0211 0.067 Uiso 1 1 calc R . .
H85B H 0.4202 0.2494 0.0064 0.067 Uiso 1 1 calc R . .
C86 C 0.5344(4) 0.3009(4) 0.0162(2) 0.0552(18) Uani 1 1 d . E .
H86A H 0.5714 0.2845 0.0132 0.066 Uiso 1 1 calc R . .
H86B H 0.5524 0.3350 0.0491 0.066 Uiso 1 1 calc R . .
C87 C 0.5289(6) 0.3431(6) -0.0227(3) 0.083(3) Uani 1 1 d D . .
C88 C 0.6086(9) 0.4061(9) -0.0186(5) 0.136(7) Uani 0.871(19) 1 d PD E 3
C288 C 0.501(3) 0.394(3) 0.003(2) 0.06(2) Uiso 0.129(19) 1 d PD E 4
C89 C 0.5186(3) 0.1771(4) 0.06158(19) 0.0377(13) Uani 1 1 d . . .
H89A H 0.5667 0.2238 0.0754 0.045 Uiso 1 1 calc R . .
H89B H 0.5124 0.1506 0.0867 0.045 Uiso 1 1 calc R . .
C90 C 0.5234(4) 0.1298(4) 0.0171(2) 0.0423(14) Uani 1 1 d . . .
H90A H 0.4732 0.0873 -0.0007 0.051 Uiso 1 1 calc R . .
H90B H 0.5407 0.1597 -0.0052 0.051 Uiso 1 1 calc R . .
C91 C 0.5779(3) 0.1021(3) 0.0337(2) 0.0372(13) Uani 1 1 d . . .
H91A H 0.5518 0.0585 0.0450 0.045 Uiso 1 1 calc R . .
H91B H 0.6202 0.1409 0.0617 0.045 Uiso 1 1 calc R . .
C92 C 0.6096(3) 0.0809(4) -0.0070(2) 0.0423(14) Uani 1 1 d . . .
H92A H 0.5685 0.0399 -0.0339 0.063 Uiso 1 1 calc R . .
H92B H 0.6457 0.0660 0.0062 0.063 Uiso 1 1 calc R . .
H92C H 0.6345 0.1234 -0.0190 0.063 Uiso 1 1 calc R . .
C93 C 0.3788(4) 0.1266(4) 0.0358(2) 0.0488(17) Uani 1 1 d . . .
H93A H 0.3730 0.0947 0.0047 0.059 Uiso 1 1 calc R . .
H93B H 0.3392 0.1404 0.0299 0.059 Uiso 1 1 calc R . .
C94 C 0.3662(4) 0.0814(4) 0.0729(2) 0.0460(16) Uani 1 1 d . . .
H94A H 0.3991 0.0592 0.0745 0.055 Uiso 1 1 calc R . .
H94B H 0.3797 0.1145 0.1056 0.055 Uiso 1 1 calc R . .
C95 C 0.2842(4) 0.0202(4) 0.0587(3) 0.0556(19) Uani 1 1 d . . .
H95A H 0.2690 -0.0099 0.0248 0.067 Uiso 1 1 calc R . .
H95B H 0.2517 0.0425 0.0605 0.067 Uiso 1 1 calc R . .
C96 C 0.2736(5) -0.0307(4) 0.0937(3) 0.070(2) Uani 1 1 d . . .
H96A H 0.2995 -0.0588 0.0881 0.104 Uiso 1 1 calc R . .
H96B H 0.2202 -0.0648 0.0870 0.104 Uiso 1 1 calc R . .
H96C H 0.2946 -0.0002 0.1275 0.104 Uiso 1 1 calc R . .
C97 C 0.4657(3) 0.2515(4) 0.09878(19) 0.0402(14) Uani 1 1 d . . .
H97A H 0.4775 0.2337 0.1268 0.048 Uiso 1 1 calc R . .
H97B H 0.5096 0.2997 0.1030 0.048 Uiso 1 1 calc R . .
C98 C 0.3979(4) 0.2632(4) 0.1002(2) 0.0479(16) Uani 1 1 d . F .
H98A H 0.3580 0.2197 0.1053 0.058 Uiso 1 1 calc R . .
H98B H 0.3776 0.2694 0.0688 0.058 Uiso 1 1 calc R . .
C99 C 0.4235(4) 0.3331(4) 0.1423(3) 0.062(2) Uani 1 1 d D . .
C100 C 0.3588(8) 0.3361(9) 0.1596(5) 0.021(3) Uiso 0.293(5) 1 d PD F 5
C200 C 0.4506(11) 0.3952(9) 0.1152(7) 0.157(10) Uani 0.707(5) 1 d PD F 6
C101 C 0.1987(3) 0.7844(4) 0.4887(3) 0.059(2) Uani 1 1 d . . .
H10D H 0.2365 0.7680 0.4924 0.071 Uiso 1 1 calc R . .
H10E H 0.2176 0.8287 0.5162 0.071 Uiso 1 1 calc R . .
C102 C 0.1925(4) 0.8070(4) 0.4407(3) 0.067(2) Uani 1 1 d . G .
H10F H 0.1560 0.8250 0.4371 0.081 Uiso 1 1 calc R . .
H10G H 0.1733 0.7631 0.4128 0.081 Uiso 1 1 calc R . .
C103 C 0.2695(5) 0.8685(6) 0.4393(5) 0.115(4) Uani 1 1 d D . .
C104 C 0.262(2) 0.875(2) 0.3855(9) 0.034(9) Uiso 0.155(9) 1 d PD G 7
C204 C 0.2855(8) 0.9465(7) 0.4724(5) 0.113(5) Uani 0.845(9) 1 d PD G 8
C105 C 0.0919(3) 0.6525(4) 0.4505(2) 0.0423(15) Uani 1 1 d . . .
H10H H 0.0840 0.6651 0.4196 0.051 Uiso 1 1 calc R . .
H10I H 0.0422 0.6171 0.4521 0.051 Uiso 1 1 calc R . .
C106 C 0.1392(5) 0.6134(5) 0.4491(2) 0.066(2) Uani 1 1 d . . .
H10J H 0.1927 0.6507 0.4574 0.080 Uiso 1 1 calc R . .
H10K H 0.1337 0.5860 0.4738 0.080 Uiso 1 1 calc R . .
C107 C 0.1155(5) 0.5605(5) 0.3996(3) 0.071(2) Uani 1 1 d . . .
H10L H 0.0603 0.5303 0.3883 0.085 Uiso 1 1 calc R . .
H10M H 0.1307 0.5892 0.3763 0.085 Uiso 1 1 calc R . .
C108 C 0.1480(6) 0.5108(6) 0.3989(3) 0.084(3) Uani 1 1 d . . .
H10N H 0.2019 0.5397 0.4155 0.126 Uiso 1 1 calc R . .
H10P H 0.1393 0.4857 0.3652 0.126 Uiso 1 1 calc R . .
H10Q H 0.1241 0.4743 0.4156 0.126 Uiso 1 1 calc R . .
C109 C 0.1451(5) 0.7094(6) 0.5420(2) 0.072(3) Uani 1 1 d . I .
H10R H 0.1859 0.6973 0.5434 0.086 Uiso 1 1 calc R . .
H10S H 0.1654 0.7563 0.5676 0.086 Uiso 1 1 calc R . .
C110 C 0.0831(6) 0.6497(6) 0.5549(3) 0.087(3) Uani 1 1 d D . .
H11A H 0.0616 0.6009 0.5311 0.104 Uiso 1 1 calc R H 9
H11B H 0.0427 0.6613 0.5574 0.104 Uiso 1 1 calc R H 9
C111 C 0.1289(5) 0.6535(6) 0.6069(3) 0.046(3) Uani 0.703(16) 1 d PD I 9
H11C H 0.1726 0.6477 0.6043 0.055 Uiso 0.703(16) 1 calc PR I 9
H11D H 0.1468 0.7014 0.6307 0.055 Uiso 0.703(16) 1 calc PR I 9
C112 C 0.0741(9) 0.5898(8) 0.6226(5) 0.073(5) Uani 0.703(16) 1 d PD I 9
H11Y H 0.0287 0.5933 0.6215 0.109 Uiso 0.703(16) 1 calc PR I 9
H11X H 0.0978 0.5929 0.6558 0.109 Uiso 0.703(16) 1 calc PR I 9
H11Z H 0.0610 0.5427 0.6006 0.109 Uiso 0.703(16) 1 calc PR I 9
C211 C 0.0827(11) 0.5892(10) 0.5831(6) 0.042(6) Uani 0.297(16) 1 d PD I 10
H21A H 0.0311 0.5526 0.5809 0.051 Uiso 0.297(16) 1 calc PR I 10
H21B H 0.1078 0.5634 0.5703 0.051 Uiso 0.297(16) 1 calc PR I 10
C212 C 0.1276(14) 0.6393(13) 0.6359(7) 0.040(6) Uani 0.297(16) 1 d PD I 10
H21C H 0.1702 0.6845 0.6354 0.059 Uiso 0.297(16) 1 calc PR I 10
H21D H 0.1458 0.6132 0.6547 0.059 Uiso 0.297(16) 1 calc PR I 10
H21E H 0.0951 0.6518 0.6509 0.059 Uiso 0.297(16) 1 calc PR I 10
C113 C 0.0658(3) 0.7480(4) 0.4895(2) 0.0464(16) Uani 1 1 d . . .
H11W H 0.0491 0.7484 0.4556 0.056 Uiso 1 1 calc R . .
H11S H 0.0220 0.7103 0.4960 0.056 Uiso 1 1 calc R . .
C114 C 0.0884(4) 0.8236(5) 0.5232(3) 0.066(2) Uani 1 1 d . . .
H11U H 0.1111 0.8270 0.5571 0.079 Uiso 1 1 calc R . .
H11T H 0.1263 0.8632 0.5136 0.079 Uiso 1 1 calc R . .
C115 C 0.0205(5) 0.8345(6) 0.5205(3) 0.078(3) Uani 1 1 d . . .
H11E H -0.0065 0.8225 0.4858 0.094 Uiso 1 1 calc R . .
H11F H -0.0136 0.7988 0.5344 0.094 Uiso 1 1 calc R . .
C116 C 0.0373(7) 0.9115(8) 0.5464(4) 0.125(5) Uani 1 1 d . . .
H11G H 0.0555 0.9207 0.5816 0.187 Uiso 1 1 calc R . .
H11H H -0.0084 0.9150 0.5385 0.187 Uiso 1 1 calc R . .
H11I H 0.0757 0.9481 0.5359 0.187 Uiso 1 1 calc R . .
C117 C 0.7639(7) 0.8958(8) 0.4426(5) 0.133(5) Uiso 1 1 d D . .
C118 C 0.6779(6) 0.8603(6) 0.4372(4) 0.089(3) Uiso 1 1 d D . .
C119 C 0.6179(6) 0.8195(6) 0.3926(4) 0.100(3) Uiso 1 1 d D . .
C120 C 0.5431(6) 0.7877(6) 0.3920(4) 0.099(3) Uiso 1 1 d D . .
C121 C 0.5233(7) 0.7975(7) 0.4368(4) 0.114(4) Uiso 1 1 d D . .
C122 C 0.5826(7) 0.8398(7) 0.4792(5) 0.120(4) Uiso 1 1 d D . .
C123 C 0.6592(7) 0.8729(7) 0.4808(4) 0.112(4) Uiso 1 1 d D . .
C124 C 0.2042(8) 0.2130(8) 0.4609(5) 0.137(5) Uiso 1 1 d D . .
C125 C 0.2081(5) 0.2591(5) 0.4284(3) 0.076(2) Uiso 1 1 d D . .
C126 C 0.2005(5) 0.2381(5) 0.3787(3) 0.077(2) Uiso 1 1 d D . .
C127 C 0.2054(6) 0.2860(6) 0.3514(4) 0.091(3) Uiso 1 1 d D . .
C128 C 0.2198(6) 0.3591(6) 0.3705(4) 0.096(3) Uiso 1 1 d D . .
C129 C 0.2254(6) 0.3782(6) 0.4212(4) 0.093(3) Uiso 1 1 d D . .
C130 C 0.2209(6) 0.3311(6) 0.4490(4) 0.091(3) Uiso 1 1 d D . .
C131 C 0.1029(7) 0.8873(7) 0.2985(5) 0.118(4) Uiso 1 1 d D . .
C132 C 0.0920(9) 0.9478(9) 0.3186(6) 0.143(5) Uiso 1 1 d D . .
C133 C 0.0927(9) 0.9483(8) 0.3691(5) 0.138(5) Uiso 1 1 d D . .
C134 C 0.0621(8) 0.9962(8) 0.3818(5) 0.136(5) Uiso 1 1 d D . .
C135 C 0.0409(12) 1.0392(11) 0.3561(7) 0.199(8) Uiso 1 1 d D . .
C136 C 0.0422(7) 1.0415(7) 0.3046(5) 0.108(4) Uiso 1 1 d D . .
C137 C 0.0568(10) 0.9797(9) 0.2971(6) 0.158(6) Uiso 1 1 d D . .
C138 C 0.0349(13) 0.9872(11) 0.0525(8) 0.218(9) Uiso 1 1 d D . .
C139 C 0.0357(8) 0.9178(8) 0.0694(5) 0.129(4) Uiso 1 1 d D . .
C140 C 0.0953(8) 0.9334(8) 0.1131(5) 0.142(5) Uiso 1 1 d D . .
C141 C 0.1010(8) 0.8743(8) 0.1287(5) 0.131(5) Uiso 1 1 d D . .
C142 C 0.0532(9) 0.8007(8) 0.0983(6) 0.143(5) Uiso 1 1 d D . .
C143 C -0.0017(8) 0.7877(8) 0.0561(5) 0.136(5) Uiso 1 1 d D . .
C144 C -0.0151(10) 0.8433(9) 0.0418(6) 0.162(6) Uiso 1 1 d D . .
C145 C 0.3591(10) 0.5755(10) 0.3353(7) 0.143(6) Uiso 0.845(9) 1 d PD G 8
C146 C 0.3352(11) 0.6317(11) 0.3396(7) 0.151(7) Uiso 0.845(9) 1 d PD G 8
C147 C 0.3057(8) 0.6477(9) 0.2969(5) 0.112(5) Uiso 0.845(9) 1 d PD G 8
C148 C 0.2771(15) 0.6962(14) 0.2957(7) 0.221(11) Uiso 0.845(9) 1 d PD G 8
C149 C 0.2705(10) 0.7276(10) 0.3398(7) 0.141(6) Uiso 0.845(9) 1 d PD G 8
C150 C 0.3032(14) 0.7111(14) 0.3815(7) 0.207(10) Uiso 0.845(9) 1 d PD G 8
C151 C 0.3268(13) 0.6563(13) 0.3841(8) 0.185(9) Uiso 0.845(9) 1 d PD G 8
C152 C 0.2827(13) 0.6136(12) 0.1308(8) 0.151(8) Uiso 0.707(5) 1 d PD F 6
C153 C 0.3144(12) 0.5695(14) 0.1536(9) 0.174(9) Uiso 0.707(5) 1 d PD F 6
C154 C 0.3904(11) 0.5836(11) 0.1539(8) 0.129(6) Uiso 0.707(5) 1 d PD F 6
C155 C 0.4184(18) 0.5490(17) 0.1818(11) 0.205(12) Uiso 0.707(5) 1 d PD F 6
C156 C 0.3685(19) 0.503(2) 0.2048(16) 0.31(2) Uiso 0.707(5) 1 d PD F 6
C157 C 0.304(3) 0.505(4) 0.2134(17) 0.51(4) Uiso 0.707(5) 1 d PD F 6
C158 C 0.2651(13) 0.5232(13) 0.1763(9) 0.164(9) Uiso 0.707(5) 1 d PD F 6
C159 C 0.468(2) 0.454(3) 0.0620(16) 0.121(14) Uiso 0.293(5) 1 d PD F 5
C160 C 0.4042(15) 0.4598(19) 0.0811(13) 0.092(10) Uiso 0.293(5) 1 d PD F 5
C161 C 0.407(2) 0.520(3) 0.116(3) 0.27(4) Uiso 0.293(5) 1 d PD F 5
C162 C 0.330(2) 0.502(2) 0.1163(17) 0.16(2) Uiso 0.293(5) 1 d PD F 5
C163 C 0.255(2) 0.440(4) 0.094(3) 0.34(6) Uiso 0.293(5) 1 d PD F 5
C164 C 0.2513(14) 0.3828(15) 0.0557(10) 0.070(8) Uiso 0.293(5) 1 d PD F 5
C165 C 0.3270(15) 0.4071(19) 0.0510(13) 0.118(14) Uiso 0.293(5) 1 d PD F 5
C166 C 0.1523(19) 0.1270(17) 0.0876(11) 0.228(13) Uiso 0.707(5) 1 d PD F 6
C167 C 0.1751(12) 0.1728(11) 0.0543(7) 0.137(7) Uiso 0.707(5) 1 d PD F 6
C168 C 0.1961(12) 0.2483(11) 0.0689(7) 0.135(7) Uiso 0.707(5) 1 d PD F 6
C169 C 0.2136(12) 0.2867(11) 0.0359(7) 0.132(7) Uiso 0.707(5) 1 d PD F 6
C170 C 0.2157(10) 0.2528(9) -0.0091(6) 0.107(5) Uiso 0.707(5) 1 d PD F 6
C171 C 0.1994(8) 0.1810(7) -0.0196(5) 0.080(4) Uiso 0.707(5) 1 d PD F 6
C172 C 0.1834(7) 0.1393(7) 0.0113(5) 0.078(4) Uiso 0.707(5) 1 d PD F 6

loop_
_atom_site_aniso_label
_atom_site_aniso_U_11
_atom_site_aniso_U_22
_atom_site_aniso_U_33
_atom_site_aniso_U_23
_atom_site_aniso_U_13
_atom_site_aniso_U_12
Cu1 0.0215(3) 0.0184(3) 0.0165(2) 0.0069(2) 0.0064(2) 0.0110(2)
Cu2 0.0223(3) 0.0181(3) 0.0179(3) 0.0059(2) 0.0067(2) 0.0105(2)
Cu3 0.0201(3) 0.0176(3) 0.0168(2) 0.0048(2) 0.0060(2) 0.0089(2)
Cu4 0.0219(3) 0.0165(3) 0.0176(2) 0.0059(2) 0.0069(2) 0.0098(2)
Cu5 0.0213(3) 0.0184(3) 0.0222(3) 0.0091(2) 0.0071(2) 0.0107(2)
Cu6 0.0213(3) 0.0201(3) 0.0184(3) 0.0092(2) 0.0068(2) 0.0123(2)
Cu7 0.0299(3) 0.0221(3) 0.0255(3) 0.0123(2) 0.0129(2) 0.0173(3)
Cu8 0.0264(3) 0.0190(3) 0.0229(3) 0.0090(2) 0.0094(2) 0.0132(2)
Cu9 0.0243(3) 0.0177(3) 0.0243(3) 0.0076(2) 0.0088(2) 0.0105(2)
Cu10 0.0224(3) 0.0202(3) 0.0251(3) 0.0089(2) 0.0099(2) 0.0108(2)
Cu11 0.0246(3) 0.0223(3) 0.0327(3) 0.0119(3) 0.0144(2) 0.0137(3)
Cu12 0.0280(3) 0.0213(3) 0.0312(3) 0.0111(3) 0.0147(2) 0.0144(3)
Cu13 0.0262(3) 0.0201(3) 0.0294(3) 0.0091(2) 0.0124(2) 0.0131(2)
Cu14 0.0307(3) 0.0199(3) 0.0226(3) 0.0083(2) 0.0096(2) 0.0149(3)
Cu15 0.0397(3) 0.0194(3) 0.0241(3) 0.0108(2) 0.0147(2) 0.0174(3)
Cu16 0.0297(3) 0.0185(3) 0.0203(3) 0.0087(2) 0.0111(2) 0.0123(2)
Cu17 0.0301(3) 0.0212(3) 0.0232(3) 0.0108(2) 0.0134(2) 0.0154(3)
Cu18 0.0278(3) 0.0206(3) 0.0240(3) 0.0102(2) 0.0107(2) 0.0151(3)
Cu19 0.0313(3) 0.0289(3) 0.0239(3) 0.0149(3) 0.0118(2) 0.0166(3)
Cu20 0.0315(3) 0.0245(3) 0.0205(3) 0.0090(2) 0.0093(2) 0.0162(3)
Cu21 0.0283(3) 0.0257(3) 0.0212(3) 0.0055(2) 0.0055(2) 0.0121(3)
Cu22 0.0271(3) 0.0272(3) 0.0251(3) 0.0028(3) 0.0081(2) 0.0093(3)
Cu23 0.0263(3) 0.0228(3) 0.0303(3) 0.0090(3) 0.0063(2) 0.0112(3)
Cu24 0.0238(3) 0.0229(3) 0.0351(3) 0.0070(3) 0.0063(2) 0.0118(3)
Cu25 0.0260(3) 0.0227(3) 0.0317(3) 0.0093(3) 0.0078(2) 0.0144(3)
Cu26 0.0387(4) 0.0436(4) 0.0370(4) 0.0238(3) 0.0141(3) 0.0274(3)
Cu27 0.0518(4) 0.0550(5) 0.0382(4) 0.0312(3) 0.0233(3) 0.0390(4)
Cu28 0.0340(3) 0.0249(3) 0.0216(3) 0.0122(2) 0.0091(2) 0.0124(3)
S1 0.0223(5) 0.0206(6) 0.0179(5) 0.0069(4) 0.0046(4) 0.0107(5)
O1 0.0286(16) 0.0202(17) 0.0180(15) 0.0088(13) 0.0089(13) 0.0136(14)
O2 0.0199(15) 0.0207(18) 0.0184(15) 0.0044(13) 0.0042(12) 0.0067(14)
O3 0.0224(16) 0.0139(16) 0.0171(15) 0.0028(13) 0.0044(12) 0.0057(13)
O4 0.0198(15) 0.0174(17) 0.0247(16) 0.0080(13) 0.0057(13) 0.0088(14)
O5 0.0231(16) 0.0191(17) 0.0240(16) 0.0107(13) 0.0069(13) 0.0114(14)
O6 0.0234(15) 0.0243(18) 0.0173(15) 0.0111(13) 0.0075(12) 0.0153(14)
O7 0.0277(17) 0.0193(17) 0.0230(16) 0.0118(13) 0.0104(13) 0.0135(14)
O8 0.0277(17) 0.0164(17) 0.0248(16) 0.0082(14) 0.0108(13) 0.0121(14)
O9 0.0237(16) 0.0215(18) 0.0211(16) 0.0096(14) 0.0092(13) 0.0113(14)
O10 0.0218(16) 0.0223(18) 0.0310(17) 0.0109(14) 0.0118(14) 0.0125(15)
O11 0.0300(17) 0.0246(18) 0.0290(17) 0.0120(15) 0.0158(15) 0.0174(15)
O12 0.0266(17) 0.0212(18) 0.0311(18) 0.0096(15) 0.0124(14) 0.0146(15)
O13 0.0236(16) 0.0191(18) 0.0283(17) 0.0062(14) 0.0089(13) 0.0107(14)
O14 0.0371(19) 0.0214(18) 0.0227(16) 0.0106(14) 0.0114(14) 0.0170(16)
O15 0.0308(17) 0.0152(17) 0.0229(16) 0.0078(13) 0.0097(13) 0.0114(14)
O16 0.0293(17) 0.0188(17) 0.0227(16) 0.0094(14) 0.0110(13) 0.0128(14)
O17 0.0308(17) 0.0196(17) 0.0231(16) 0.0109(14) 0.0129(14) 0.0166(15)
O18 0.0310(17) 0.0196(18) 0.0261(17) 0.0117(14) 0.0133(14) 0.0161(15)
O19 0.0314(18) 0.029(2) 0.0252(17) 0.0126(15) 0.0110(14) 0.0173(16)
O20 0.0276(17) 0.027(2) 0.0263(17) 0.0092(15) 0.0077(14) 0.0170(15)
O21 0.0325(19) 0.037(2) 0.0265(18) 0.0123(17) 0.0093(15) 0.0207(18)
O22 0.0272(18) 0.0231(19) 0.0313(18) 0.0090(15) 0.0123(14) 0.0105(15)
O23 0.042(2) 0.024(2) 0.0293(18) 0.0070(15) 0.0104(17) 0.0132(18)
O24 0.0276(17) 0.0197(18) 0.042(2) 0.0103(16) 0.0129(15) 0.0160(15)
O25 0.0372(19) 0.028(2) 0.0280(18) 0.0099(16) 0.0111(15) 0.0216(17)
O26 0.041(2) 0.055(3) 0.033(2) 0.0182(19) 0.0117(17) 0.028(2)
O27 0.038(2) 0.035(2) 0.0303(18) 0.0205(17) 0.0174(16) 0.0217(18)
O28 0.036(2) 0.029(2) 0.038(2) 0.0205(17) 0.0160(16) 0.0179(17)
O29 0.0295(18) 0.031(2) 0.0202(16) 0.0040(14) -0.0019(13) 0.0150(16)
O30A 0.056(7) 0.029(7) 0.023(5) 0.003(5) 0.014(5) 0.007(5)
O31A 0.059(8) 0.056(9) 0.035(6) 0.004(6) -0.003(5) 0.041(7)
O32A 0.049(7) 0.032(6) 0.025(5) 0.011(5) 0.010(5) 0.007(5)
O30B 0.041(3) 0.035(4) 0.053(4) 0.029(3) 0.016(3) 0.023(3)
O31B 0.026(3) 0.061(5) 0.052(4) 0.036(4) 0.014(3) 0.019(3)
O32B 0.052(4) 0.053(5) 0.033(3) -0.005(3) 0.001(3) 0.038(4)
N1 0.0231(19) 0.021(2) 0.0209(18) 0.0084(16) 0.0065(15) 0.0126(17)
N2 0.028(2) 0.021(2) 0.0171(18) 0.0051(16) 0.0073(15) 0.0122(17)
N3 0.029(2) 0.018(2) 0.0216(19) 0.0068(16) 0.0100(16) 0.0084(17)
N4 0.0245(19) 0.020(2) 0.0222(19) 0.0040(16) 0.0068(15) 0.0084(17)
N5 0.0242(19) 0.021(2) 0.0182(18) 0.0054(15) 0.0074(15) 0.0119(17)
N6 0.028(2) 0.021(2) 0.0219(19) 0.0076(16) 0.0091(16) 0.0146(17)
N7 0.027(2) 0.021(2) 0.0210(19) 0.0071(16) 0.0076(15) 0.0117(17)
N8 0.0248(19) 0.017(2) 0.0245(19) 0.0088(16) 0.0074(15) 0.0113(17)
N9 0.0220(19) 0.030(2) 0.040(2) 0.019(2) 0.0098(17) 0.0146(18)
N10 0.0234(19) 0.028(2) 0.036(2) 0.0194(19) 0.0106(17) 0.0152(18)
N11 0.0252(19) 0.025(2) 0.0204(18) 0.0089(16) 0.0106(15) 0.0141(17)
N12 0.0258(19) 0.022(2) 0.0197(18) 0.0072(16) 0.0076(15) 0.0146(17)
N13 0.033(2) 0.028(2) 0.036(2) 0.0174(19) 0.0172(18) 0.020(2)
N14 0.033(2) 0.025(2) 0.027(2) 0.0136(17) 0.0145(17) 0.0200(19)
N15 0.028(2) 0.021(2) 0.027(2) 0.0037(17) 0.0068(17) 0.0111(18)
N16 0.030(2) 0.020(2) 0.035(2) 0.0126(18) 0.0161(18) 0.0126(18)
N17 0.030(2) 0.020(2) 0.030(2) 0.0092(17) 0.0118(17) 0.0139(18)
N18 0.026(2) 0.027(2) 0.030(2) 0.0138(18) 0.0143(17) 0.0158(18)
N19 0.028(2) 0.025(2) 0.036(2) 0.0132(19) 0.0151(18) 0.0151(19)
N20 0.028(2) 0.026(2) 0.044(3) 0.015(2) 0.0205(19) 0.0162(19)
N21 0.037(2) 0.025(2) 0.041(2) 0.0123(19) 0.024(2) 0.018(2)
N22 0.034(2) 0.025(2) 0.040(2) 0.0134(19) 0.0201(19) 0.018(2)
N23 0.031(2) 0.028(2) 0.035(2) 0.0129(19) 0.0175(18) 0.0196(19)
N24 0.034(2) 0.026(2) 0.044(3) 0.012(2) 0.021(2) 0.020(2)
N25 0.033(2) 0.023(2) 0.026(2) 0.0071(17) 0.0130(17) 0.0162(19)
N26 0.028(2) 0.020(2) 0.028(2) 0.0117(17) 0.0111(16) 0.0150(17)
N27 0.052(3) 0.024(2) 0.031(2) 0.0114(19) 0.021(2) 0.025(2)
N28 0.059(3) 0.025(2) 0.033(2) 0.0154(19) 0.024(2) 0.024(2)
N29 0.042(2) 0.019(2) 0.026(2) 0.0102(17) 0.0158(18) 0.0106(19)
N30 0.040(2) 0.021(2) 0.025(2) 0.0097(17) 0.0131(18) 0.0154(19)
N31 0.034(2) 0.024(2) 0.031(2) 0.0136(18) 0.0169(18) 0.0172(19)
N32 0.037(2) 0.027(2) 0.025(2) 0.0108(18) 0.0167(18) 0.019(2)
N33 0.032(2) 0.026(2) 0.033(2) 0.0137(18) 0.0169(18) 0.0178(19)
N34 0.031(2) 0.026(2) 0.031(2) 0.0117(18) 0.0138(17) 0.0189(19)
N35 0.032(2) 0.026(2) 0.031(2) 0.0123(18) 0.0133(17) 0.0195(19)
N36 0.039(2) 0.026(2) 0.037(2) 0.0188(19) 0.0201(19) 0.022(2)
N37 0.044(3) 0.036(3) 0.025(2) 0.0170(19) 0.0172(19) 0.024(2)
N38 0.043(3) 0.035(3) 0.025(2) 0.0116(19) 0.0132(19) 0.025(2)
N39 0.033(2) 0.025(2) 0.027(2) 0.0045(18) 0.0076(17) 0.0156(19)
N40 0.035(2) 0.021(2) 0.025(2) 0.0029(17) 0.0066(17) 0.0119(19)
N41 0.031(2) 0.032(3) 0.025(2) -0.0029(19) 0.0065(18) 0.007(2)
N42 0.031(2) 0.034(3) 0.030(2) 0.002(2) 0.0111(18) 0.008(2)
N43 0.030(2) 0.022(2) 0.031(2) 0.0055(18) 0.0083(18) 0.0100(19)
N44 0.029(2) 0.026(2) 0.029(2) 0.0084(18) 0.0077(17) 0.0115(19)
N45 0.026(2) 0.024(2) 0.056(3) 0.012(2) 0.006(2) 0.0107(19)
N46 0.028(2) 0.026(2) 0.050(3) 0.009(2) 0.005(2) 0.013(2)
N47 0.025(2) 0.022(2) 0.051(3) 0.008(2) 0.0132(19) 0.0139(19)
N48 0.029(2) 0.026(2) 0.047(3) 0.009(2) 0.013(2) 0.015(2)
N49 0.054(3) 0.035(3) 0.035(2) 0.013(2) 0.016(2) 0.031(2)
N50 0.038(2) 0.029(3) 0.046(3) 0.017(2) 0.011(2) 0.019(2)
N51 0.077(4) 0.092(5) 0.066(4) 0.056(4) 0.043(3) 0.070(4)
N52 0.086(4) 0.089(5) 0.064(4) 0.060(4) 0.050(3) 0.072(4)
N53 0.059(3) 0.038(3) 0.033(2) 0.023(2) 0.020(2) 0.030(3)
N54 0.042(2) 0.027(2) 0.026(2) 0.0161(18) 0.0129(18) 0.019(2)
N55 0.036(2) 0.025(2) 0.0193(19) 0.0087(17) 0.0059(17) 0.0089(19)
N56 0.037(2) 0.031(3) 0.022(2) 0.0124(18) 0.0095(17) 0.015(2)
N57 0.048(3) 0.050(3) 0.023(2) 0.005(2) 0.000(2) 0.031(3)
N58 0.035(3) 0.070(4) 0.027(2) 0.007(2) -0.0042(19) 0.024(3)
C1 0.026(2) 0.022(3) 0.026(2) 0.005(2) 0.0101(19) 0.014(2)
C2 0.038(3) 0.035(3) 0.024(2) 0.012(2) 0.018(2) 0.021(2)
C3 0.028(2) 0.023(3) 0.026(2) 0.010(2) 0.0098(19) 0.013(2)
C4 0.034(3) 0.028(3) 0.023(2) 0.002(2) 0.007(2) -0.001(2)
C5 0.047(3) 0.039(3) 0.016(2) 0.001(2) 0.009(2) -0.001(3)
C6 0.044(3) 0.031(3) 0.018(2) 0.004(2) 0.011(2) 0.009(2)
C7 0.019(2) 0.023(3) 0.023(2) 0.0090(19) 0.0074(17) 0.0068(19)
C8 0.026(2) 0.017(2) 0.027(2) 0.0063(19) 0.0042(19) 0.009(2)
C9 0.026(2) 0.023(3) 0.018(2) 0.0051(18) 0.0022(17) 0.015(2)
C10 0.024(2) 0.028(3) 0.024(2) 0.007(2) 0.0075(18) 0.013(2)
C11 0.022(2) 0.030(3) 0.033(3) 0.009(2) 0.012(2) 0.011(2)
C12 0.027(2) 0.018(2) 0.029(2) 0.006(2) 0.0100(19) 0.007(2)
C13 0.029(3) 0.054(4) 0.073(4) 0.051(4) 0.017(3) 0.019(3)
C14 0.021(3) 0.077(5) 0.100(6) 0.069(5) 0.015(3) 0.023(3)
C15 0.017(2) 0.065(5) 0.083(5) 0.053(4) 0.009(3) 0.014(3)
C16 0.032(2) 0.027(3) 0.022(2) 0.013(2) 0.0123(19) 0.015(2)
C17 0.031(2) 0.024(3) 0.028(2) 0.012(2) 0.009(2) 0.016(2)
C18 0.027(2) 0.020(2) 0.023(2) 0.0067(19) 0.0053(18) 0.014(2)
C19 0.039(3) 0.030(3) 0.045(3) 0.024(3) 0.020(2) 0.020(3)
C20 0.052(4) 0.052(4) 0.056(4) 0.040(3) 0.027(3) 0.039(3)
C21 0.042(3) 0.043(3) 0.045(3) 0.027(3) 0.019(3) 0.029(3)
C22 0.033(3) 0.026(3) 0.042(3) 0.013(2) 0.016(2) 0.012(2)
C23 0.043(3) 0.020(3) 0.043(3) 0.009(2) 0.015(3) 0.013(2)
C24 0.045(3) 0.025(3) 0.037(3) 0.011(2) 0.016(2) 0.020(3)
C25 0.037(3) 0.033(3) 0.031(3) 0.012(2) 0.017(2) 0.017(2)
C26 0.046(3) 0.034(3) 0.033(3) 0.017(2) 0.020(2) 0.020(3)
C27 0.037(3) 0.025(3) 0.036(3) 0.016(2) 0.014(2) 0.016(2)
C28 0.038(3) 0.042(4) 0.074(4) 0.026(3) 0.033(3) 0.027(3)
C29 0.040(3) 0.041(4) 0.077(5) 0.027(3) 0.035(3) 0.020(3)
C30 0.038(3) 0.031(3) 0.053(3) 0.022(3) 0.021(3) 0.018(3)
C31 0.044(3) 0.029(3) 0.037(3) 0.010(2) 0.020(2) 0.022(3)
C32 0.054(4) 0.035(3) 0.047(3) 0.020(3) 0.035(3) 0.027(3)
C33 0.046(3) 0.027(3) 0.047(3) 0.018(3) 0.030(3) 0.024(3)
C34 0.053(4) 0.026(3) 0.061(4) 0.020(3) 0.037(3) 0.022(3)
C35 0.054(4) 0.040(4) 0.066(4) 0.025(3) 0.039(3) 0.035(3)
C36 0.042(3) 0.031(3) 0.047(3) 0.016(3) 0.028(3) 0.023(3)
C37 0.030(2) 0.016(2) 0.032(3) 0.010(2) 0.012(2) 0.012(2)
C38 0.038(3) 0.021(3) 0.030(3) 0.004(2) 0.006(2) 0.011(2)
C39 0.033(3) 0.026(3) 0.031(3) 0.007(2) 0.013(2) 0.016(2)
C40 0.077(4) 0.030(3) 0.039(3) 0.021(3) 0.036(3) 0.033(3)
C41 0.089(5) 0.036(3) 0.052(4) 0.029(3) 0.043(4) 0.042(4)
C42 0.057(4) 0.033(3) 0.039(3) 0.020(3) 0.023(3) 0.030(3)
C43 0.035(3) 0.026(3) 0.044(3) 0.009(2) 0.014(2) 0.009(2)
C44 0.041(3) 0.026(3) 0.053(4) 0.005(3) 0.023(3) 0.005(3)
C45 0.058(4) 0.021(3) 0.045(3) 0.011(3) 0.023(3) 0.012(3)
C46 0.041(3) 0.037(3) 0.031(3) 0.010(2) 0.021(2) 0.023(3)
C47 0.045(3) 0.041(3) 0.030(3) 0.018(2) 0.022(2) 0.025(3)
C48 0.043(3) 0.032(3) 0.030(3) 0.019(2) 0.019(2) 0.021(3)
C49 0.038(3) 0.037(3) 0.042(3) 0.022(3) 0.015(2) 0.023(3)
C50 0.032(3) 0.039(3) 0.058(4) 0.027(3) 0.016(3) 0.021(3)
C51 0.038(3) 0.035(3) 0.047(3) 0.022(3) 0.020(2) 0.023(3)
C52 0.050(3) 0.028(3) 0.054(3) 0.022(3) 0.030(3) 0.028(3)
C53 0.053(3) 0.032(3) 0.057(4) 0.018(3) 0.033(3) 0.030(3)
C54 0.038(3) 0.037(3) 0.040(3) 0.017(2) 0.019(2) 0.025(3)
C55 0.052(3) 0.040(3) 0.035(3) 0.015(3) 0.021(3) 0.034(3)
C56 0.056(4) 0.056(4) 0.037(3) 0.020(3) 0.027(3) 0.037(3)
C57 0.033(3) 0.050(4) 0.029(3) 0.018(3) 0.014(2) 0.024(3)
C58 0.039(3) 0.030(3) 0.026(3) 0.007(2) 0.004(2) 0.015(2)
C59 0.043(3) 0.028(3) 0.047(3) 0.007(3) 0.003(3) 0.019(3)
C60 0.041(3) 0.030(3) 0.047(3) 0.006(3) 0.011(3) 0.018(3)
C61 0.034(3) 0.040(4) 0.038(3) -0.004(3) 0.011(2) 0.004(3)
C62 0.043(3) 0.036(3) 0.038(3) -0.006(3) 0.011(3) 0.004(3)
C63 0.040(3) 0.035(3) 0.030(3) -0.001(2) 0.010(2) 0.010(3)
C64 0.029(3) 0.032(3) 0.032(3) 0.010(2) 0.014(2) 0.014(2)
C65 0.032(3) 0.024(3) 0.034(3) 0.010(2) 0.007(2) 0.008(2)
C66 0.034(3) 0.023(3) 0.032(3) 0.004(2) 0.006(2) 0.011(2)
C67 0.032(3) 0.032(3) 0.077(5) 0.019(3) 0.008(3) 0.018(3)
C68 0.027(3) 0.040(4) 0.103(6) 0.027(4) 0.010(3) 0.018(3)
C69 0.027(3) 0.038(4) 0.087(5) 0.020(4) 0.004(3) 0.011(3)
C70 0.041(3) 0.029(3) 0.066(4) 0.011(3) 0.026(3) 0.021(3)
C71 0.055(4) 0.044(4) 0.070(4) 0.013(3) 0.039(4) 0.030(3)
C72 0.034(3) 0.032(3) 0.063(4) 0.014(3) 0.026(3) 0.017(3)
C73 0.069(5) 0.030(4) 0.067(5) 0.024(3) 0.012(4) 0.024(3)
C74 0.172(10) 0.040(4) 0.059(5) 0.022(4) 0.046(6) 0.068(6)
C75 0.173(10) 0.068(6) 0.080(6) 0.047(5) 0.083(6) 0.094(7)
C76 0.121(7) 0.128(8) 0.089(6) 0.090(6) 0.071(6) 0.103(7)
C77 0.150(9) 0.177(11) 0.118(8) 0.127(8) 0.097(7) 0.141(9)
C78 0.115(7) 0.127(8) 0.093(6) 0.085(6) 0.068(6) 0.104(7)
C79 0.040(3) 0.030(3) 0.021(2) 0.009(2) 0.007(2) 0.011(2)
C80 0.055(4) 0.032(3) 0.026(3) 0.013(2) 0.014(2) 0.018(3)
C81 0.079(5) 0.026(3) 0.034(3) 0.014(2) 0.017(3) 0.023(3)
C82 0.043(3) 0.029(3) 0.022(2) 0.005(2) 0.007(2) 0.014(2)
C83 0.043(3) 0.042(3) 0.020(2) 0.012(2) 0.011(2) 0.018(3)
C84 0.041(3) 0.024(3) 0.022(2) 0.007(2) 0.004(2) 0.004(2)
C85 0.083(5) 0.081(5) 0.019(3) 0.003(3) 0.002(3) 0.063(5)
C86 0.079(5) 0.060(5) 0.036(3) 0.015(3) 0.014(3) 0.043(4)
C87 0.125(8) 0.078(7) 0.056(5) 0.028(5) 0.018(5) 0.058(6)
C88 0.202(19) 0.127(13) 0.095(10) 0.065(10) 0.055(11) 0.079(13)
C89 0.043(3) 0.055(4) 0.024(3) 0.009(2) 0.005(2) 0.033(3)
C90 0.046(3) 0.053(4) 0.027(3) 0.001(3) 0.001(2) 0.030(3)
C91 0.039(3) 0.038(3) 0.034(3) 0.009(2) 0.004(2) 0.022(3)
C92 0.039(3) 0.045(4) 0.036(3) -0.003(3) 0.004(2) 0.023(3)
C93 0.051(4) 0.066(5) 0.026(3) -0.005(3) -0.004(2) 0.037(4)
C94 0.054(4) 0.051(4) 0.031(3) -0.005(3) -0.002(3) 0.035(3)
C95 0.048(4) 0.060(5) 0.049(4) -0.008(3) 0.004(3) 0.030(4)
C96 0.067(5) 0.055(5) 0.068(5) 0.001(4) 0.009(4) 0.025(4)
C97 0.045(3) 0.050(4) 0.025(3) 0.002(2) 0.003(2) 0.029(3)
C98 0.054(4) 0.062(4) 0.027(3) 0.003(3) 0.003(3) 0.035(4)
C99 0.061(4) 0.043(4) 0.068(5) -0.015(4) 0.007(4) 0.028(4)
C200 0.105(14) 0.089(13) 0.21(2) -0.047(14) 0.001(14) 0.040(11)
C101 0.027(3) 0.070(5) 0.050(4) -0.008(4) -0.002(3) 0.012(3)
C102 0.040(4) 0.045(4) 0.089(6) 0.008(4) 0.010(4) 0.005(3)
C103 0.049(5) 0.078(7) 0.163(11) -0.002(7) 0.040(6) -0.005(5)
C204 0.110(10) 0.083(9) 0.124(11) 0.017(8) 0.061(9) 0.023(8)
C105 0.037(3) 0.049(4) 0.027(3) 0.012(3) 0.000(2) 0.013(3)
C106 0.071(5) 0.098(7) 0.032(3) 0.012(4) 0.000(3) 0.051(5)
C107 0.089(6) 0.075(6) 0.055(4) 0.013(4) 0.013(4) 0.051(5)
C108 0.135(8) 0.107(8) 0.033(4) 0.025(4) 0.015(4) 0.082(7)
C109 0.078(5) 0.137(8) 0.030(3) 0.026(4) 0.008(3) 0.080(6)
C110 0.131(8) 0.159(10) 0.063(5) 0.080(6) 0.060(5) 0.119(8)
C111 0.056(6) 0.064(7) 0.035(5) 0.021(5) 0.013(4) 0.041(6)
C112 0.121(13) 0.095(11) 0.069(8) 0.058(8) 0.061(9) 0.083(11)
C211 0.040(11) 0.056(16) 0.034(11) 0.005(10) 0.008(9) 0.029(11)
C212 0.058(14) 0.048(15) 0.033(12) 0.019(10) 0.015(10) 0.040(12)
C113 0.033(3) 0.056(4) 0.038(3) 0.013(3) -0.002(2) 0.016(3)
C114 0.053(4) 0.073(6) 0.058(4) 0.005(4) 0.004(3) 0.029(4)
C115 0.097(7) 0.091(7) 0.066(5) 0.020(5) 0.015(5) 0.068(6)
C116 0.121(10) 0.171(14) 0.114(9) 0.054(9) 0.019(8) 0.100(10)

loop_
_atom_type_symbol
_atom_type_description
_atom_type_scat_dispersion_real
_atom_type_scat_dispersion_imag
_atom_type_scat_source
C C 0.0033 0.0016 'International Tables Vol C Tables 4.2.6.8 and 6.1.1.4'
H H 0.0000 0.0000 'International Tables Vol C Tables 4.2.6.8 and 6.1.1.4'
N N 0.0061 0.0033 'International Tables Vol C Tables 4.2.6.8 and 6.1.1.4'
O O 0.0106 0.0060 'International Tables Vol C Tables 4.2.6.8 and 6.1.1.4'
S S 0.1246 0.1234 'International Tables Vol C Tables 4.2.6.8 and 6.1.1.4'
Cu Cu 0.3201 1.2651 'International Tables Vol C Tables 4.2.6.8 and 6.1.1.4'

loop_
_geom_angle_atom_site_label_1
_geom_angle_atom_site_label_2
_geom_angle_atom_site_label_3
_geom_angle
O6 Cu1 O1 90.67(13)
O6 Cu1 N12 85.06(14)
O1 Cu1 N12 169.32(15)
O6 Cu1 N1 169.43(15)
O1 Cu1 N1 84.76(14)
N12 Cu1 N1 97.77(15)
O6 Cu1 O9 92.73(12)
O1 Cu1 O9 94.68(13)
N12 Cu1 O9 95.29(14)
N1 Cu1 O9 97.14(14)
O1 Cu2 O2 90.37(13)
O1 Cu2 N2 85.52(14)
O2 Cu2 N2 174.89(16)
O1 Cu2 N3 165.40(16)
O2 Cu2 N3 84.46(14)
N2 Cu2 N3 98.79(16)
O1 Cu2 O11 89.97(13)
O2 Cu2 O11 92.81(12)
N2 Cu2 O11 90.24(14)
N3 Cu2 O11 103.89(15)
O2 Cu3 O3 91.73(13)
O2 Cu3 N4 84.12(15)
O3 Cu3 N4 166.18(16)
O2 Cu3 N5 175.33(16)
O3 Cu3 N5 84.94(14)
N4 Cu3 N5 98.37(16)
O2 Cu3 O13 94.57(13)
O3 Cu3 O13 90.09(12)
N4 Cu3 O13 103.36(14)
N5 Cu3 O13 88.73(14)
O4 Cu4 O3 90.15(13)
O4 Cu4 N7 85.27(15)
O3 Cu4 N7 170.15(15)
O4 Cu4 N6 169.55(15)
O3 Cu4 N6 84.82(15)
N7 Cu4 N6 98.24(16)
O4 Cu4 O15 94.09(12)
O3 Cu4 O15 91.62(12)
N7 Cu4 O15 97.39(14)
N6 Cu4 O15 95.21(13)
O4 Cu5 O5 91.61(13)
O4 Cu5 N8 85.03(14)
O5 Cu5 N8 176.64(15)
O4 Cu5 N9 163.27(17)
O5 Cu5 N9 84.73(15)
N8 Cu5 N9 98.45(16)
O4 Cu5 O17 91.09(12)
O5 Cu5 O17 91.15(13)
N8 Cu5 O17 89.08(14)
N9 Cu5 O17 105.27(15)
O5 Cu6 O6 91.25(13)
O5 Cu6 N10 84.76(15)
O6 Cu6 N10 163.44(17)
O5 Cu6 N11 175.72(15)
O6 Cu6 N11 85.27(14)
N10 Cu6 N11 97.89(16)
O5 Cu6 O7 92.96(12)
O6 Cu6 O7 91.64(12)
N10 Cu6 O7 104.59(15)
N11 Cu6 O7 89.63(14)
O18 Cu7 O7 90.02(14)
O18 Cu7 N13 174.63(17)
O7 Cu7 N13 87.04(15)
O18 Cu7 N36 86.65(16)
O7 Cu7 N36 174.09(16)
N13 Cu7 N36 96.66(17)
O8 Cu8 O7 94.87(14)
O8 Cu8 N15 85.35(16)
O7 Cu8 N15 172.80(15)
O8 Cu8 N14 168.07(15)
O7 Cu8 N14 86.91(15)
N15 Cu8 N14 94.37(17)
O8 Cu9 O9 92.50(13)
O8 Cu9 N17 170.99(15)
O9 Cu9 N17 86.53(15)
O8 Cu9 N16 86.05(15)
O9 Cu9 N16 173.38(16)
N17 Cu9 N16 95.91(17)
O9 Cu10 O10 93.35(14)
O9 Cu10 N19 173.73(16)
O10 Cu10 N19 85.65(16)
O9 Cu10 N18 86.29(15)
O10 Cu10 N18 170.54(16)
N19 Cu10 N18 95.71(17)
O10 Cu11 O11 94.06(14)
O10 Cu11 N20 85.59(16)
O11 Cu11 N20 172.38(17)
O10 Cu11 N21 166.82(17)
O11 Cu11 N21 87.03(16)
N20 Cu11 N21 95.05(18)
O12 Cu12 O11 89.61(14)
O12 Cu12 N23 87.54(16)
O11 Cu12 N23 174.36(16)
O12 Cu12 N22 173.88(16)
O11 Cu12 N22 86.69(16)
N23 Cu12 N22 96.55(18)
O12 Cu13 O13 90.81(14)
O12 Cu13 N25 174.45(16)
O13 Cu13 N25 86.79(16)
O12 Cu13 N24 86.69(17)
O13 Cu13 N24 175.43(17)
N25 Cu13 N24 96.04(18)
O13 Cu14 O14 94.29(14)
O13 Cu14 N27 173.62(17)
O14 Cu14 N27 85.24(16)
O13 Cu14 N26 87.35(15)
O14 Cu14 N26 168.43(16)
N27 Cu14 N26 94.38(17)
O14 Cu15 O15 92.04(14)
O14 Cu15 N29 172.79(16)
O15 Cu15 N29 86.66(16)
O14 Cu15 N28 85.65(17)
O15 Cu15 N28 173.29(17)
N29 Cu15 N28 96.40(19)
O16 Cu16 O15 93.15(14)
O16 Cu16 N30 171.37(15)
O15 Cu16 N30 86.34(16)
O16 Cu16 N31 86.01(16)
O15 Cu16 N31 173.40(16)
N30 Cu16 N31 95.47(18)
O17 Cu17 O16 94.28(14)
O17 Cu17 N32 172.20(16)
O16 Cu17 N32 85.87(16)
O17 Cu17 N33 87.15(15)
O16 Cu17 N33 167.48(16)
N32 Cu17 N33 94.40(17)
O17 Cu18 O18 90.17(14)
O17 Cu18 N34 86.80(16)
O18 Cu18 N34 173.98(16)
O17 Cu18 N35 174.19(16)
O18 Cu18 N35 86.93(16)
N34 Cu18 N35 96.53(17)
O28 Cu19 O19 91.51(15)
O28 Cu19 N56 86.71(17)
O19 Cu19 N56 174.40(17)
O28 Cu19 N37 174.03(17)
O19 Cu19 N37 84.30(16)
N56 Cu19 N37 97.85(18)
O20 Cu20 O19 89.42(15)
O20 Cu20 N38 172.15(16)
O19 Cu20 N38 84.33(17)
O20 Cu20 N39 84.28(16)
O19 Cu20 N39 171.10(16)
N38 Cu20 N39 101.38(18)
O20 Cu20 O18 92.14(13)
O19 Cu20 O18 91.68(13)
N38 Cu20 O18 92.79(15)
N39 Cu20 O18 94.82(14)
O20 Cu21 O21 91.85(15)
O20 Cu21 N41 175.85(16)
O21 Cu21 N41 86.99(18)
O20 Cu21 N40 84.58(16)
O21 Cu21 N40 173.82(17)
N41 Cu21 N40 96.92(19)
O22 Cu22 O21 92.25(16)
O22 Cu22 N42 177.20(18)
O21 Cu22 N42 85.78(18)
O22 Cu22 N43 85.32(16)
O21 Cu22 N43 172.91(17)
N42 Cu22 N43 96.41(18)
O23 Cu23 O22 92.10(16)
O23 Cu23 N45 86.16(18)
O22 Cu23 N45 177.86(18)
O23 Cu23 N44 172.80(17)
O22 Cu23 N44 85.56(17)
N45 Cu23 N44 96.02(19)
O23 Cu24 O24 92.74(16)
O23 Cu24 N46 86.31(19)
O24 Cu24 N46 175.43(18)
O23 Cu24 N47 175.13(18)
O24 Cu24 N47 84.82(16)
N46 Cu24 N47 96.45(19)
O25 Cu25 O24 89.79(15)
O25 Cu25 N49 85.49(18)
O24 Cu25 N49 170.17(18)
O25 Cu25 N48 173.32(17)
O24 Cu25 N48 84.38(17)
N49 Cu25 N48 99.78(19)
O25 Cu25 O12 91.73(13)
O24 Cu25 O12 91.51(14)
N49 Cu25 O12 97.24(16)
N48 Cu25 O12 91.68(16)
O26 Cu26 O25 91.59(16)
O26 Cu26 N50 173.71(19)
O25 Cu26 N50 85.27(17)
O26 Cu26 N51 86.7(2)
O25 Cu26 N51 174.7(2)
N50 Cu26 N51 96.9(2)
O27 Cu27 O26 92.09(17)
O27 Cu27 N53 85.02(17)
O26 Cu27 N53 170.1(2)
O27 Cu27 N52 176.9(2)
O26 Cu27 N52 85.6(2)
N53 Cu27 N52 96.9(2)
O28 Cu28 O27 92.57(16)
O28 Cu28 N54 174.10(18)
O27 Cu28 N54 84.46(17)
O28 Cu28 N55 86.49(17)
O27 Cu28 N55 177.38(17)
N54 Cu28 N55 96.26(18)
O30A S1 O31A 113.6(7)
O30A S1 O32A 108.3(6)
O31A S1 O32A 109.6(8)
O30A S1 O29 109.5(5)
O31A S1 O29 108.6(5)
O32A S1 O29 107.1(4)
Cu2 O1 Cu1 115.62(15)
Cu3 O2 Cu2 122.82(16)
Cu3 O3 Cu4 113.66(15)
Cu5 O4 Cu4 114.97(15)
Cu6 O5 Cu5 121.55(16)
Cu1 O6 Cu6 114.63(15)
Cu7 O7 Cu8 120.90(17)
Cu7 O7 Cu6 104.09(14)
Cu8 O7 Cu6 114.70(15)
Cu8 O8 Cu9 113.24(16)
Cu10 O9 Cu9 120.46(16)
Cu10 O9 Cu1 109.73(15)
Cu9 O9 Cu1 111.35(14)
Cu11 O10 Cu10 113.17(17)
Cu11 O11 Cu12 120.32(17)
Cu11 O11 Cu2 115.69(15)
Cu12 O11 Cu2 103.05(15)
Cu13 O12 Cu12 119.63(18)
Cu13 O12 Cu25 109.80(15)
Cu12 O12 Cu25 112.40(15)
Cu14 O13 Cu13 120.95(18)
Cu14 O13 Cu3 115.77(15)
Cu13 O13 Cu3 103.79(14)
Cu15 O14 Cu14 113.60(17)
Cu16 O15 Cu15 120.35(17)
Cu16 O15 Cu4 109.87(15)
Cu15 O15 Cu4 111.64(14)
Cu16 O16 Cu17 113.09(16)
Cu17 O17 Cu18 120.58(17)
Cu17 O17 Cu5 114.58(15)
Cu18 O17 Cu5 104.33(13)
Cu7 O18 Cu18 119.65(17)
Cu7 O18 Cu20 111.28(15)
Cu18 O18 Cu20 111.97(14)
Cu19 O19 Cu20 119.38(18)
Cu21 O20 Cu20 121.88(19)
Cu22 O21 Cu21 109.37(18)
Cu22 O22 Cu23 114.43(17)
Cu24 O23 Cu23 108.65(18)
Cu24 O24 Cu25 117.19(17)
Cu26 O25 Cu25 120.29(18)
Cu26 O26 Cu27 109.3(2)
Cu27 O27 Cu28 115.64(17)
Cu19 O28 Cu28 110.38(18)
C3 N1 N2 108.3(4)
C3 N1 Cu1 132.7(3)
N2 N1 Cu1 118.5(3)
C1 N2 N1 106.9(4)
C1 N2 Cu2 132.3(3)
N1 N2 Cu2 118.6(3)
C6 N3 N4 107.3(4)
C6 N3 Cu2 132.6(3)
N4 N3 Cu2 120.0(3)
C4 N4 N3 107.6(4)
C4 N4 Cu3 130.6(3)
N3 N4 Cu3 121.1(3)
C9 N5 N6 107.5(4)
C9 N5 Cu3 131.6(3)
N6 N5 Cu3 118.4(3)
C7 N6 N5 107.8(4)
C7 N6 Cu4 131.8(3)
N5 N6 Cu4 117.8(3)
C12 N7 N8 107.6(4)
C12 N7 Cu4 132.7(3)
N8 N7 Cu4 118.4(3)
C10 N8 N7 108.0(4)
C10 N8 Cu5 131.1(3)
N7 N8 Cu5 119.2(3)
C15 N9 N10 107.7(4)
C15 N9 Cu5 131.1(4)
N10 N9 Cu5 121.1(3)
C13 N10 N9 107.7(4)
C13 N10 Cu6 131.6(4)
N9 N10 Cu6 119.7(3)
C18 N11 N12 107.9(4)
C18 N11 Cu6 132.8(3)
N12 N11 Cu6 117.6(3)
C16 N12 N11 106.4(4)
C16 N12 Cu1 132.9(3)
N11 N12 Cu1 119.2(3)
C21 N13 N14 108.1(4)
C21 N13 Cu7 132.6(4)
N14 N13 Cu7 119.2(3)
C19 N14 N13 107.5(4)
C19 N14 Cu8 128.8(4)
N13 N14 Cu8 120.6(3)
C24 N15 N16 108.0(4)
C24 N15 Cu8 134.0(4)
N16 N15 Cu8 118.0(3)
C22 N16 N15 107.3(4)
C22 N16 Cu9 133.7(4)
N15 N16 Cu9 118.3(3)
C27 N17 N18 107.8(4)
C27 N17 Cu9 130.6(4)
N18 N17 Cu9 120.4(3)
C25 N18 N17 107.9(4)
C25 N18 Cu10 130.5(4)
N17 N18 Cu10 120.7(3)
C30 N19 N20 108.2(4)
C30 N19 Cu10 131.8(4)
N20 N19 Cu10 118.5(3)
C28 N20 N19 107.8(4)
C28 N20 Cu11 133.7(4)
N19 N20 Cu11 117.9(3)
C33 N21 N22 106.4(4)
C33 N21 Cu11 129.9(4)
N22 N21 Cu11 120.9(3)
C31 N22 N21 109.0(4)
C31 N22 Cu12 132.7(4)
N21 N22 Cu12 118.2(3)
C36 N23 N24 106.9(4)
C36 N23 Cu12 130.0(4)
N24 N23 Cu12 119.5(3)
C34 N24 N23 108.5(4)
C34 N24 Cu13 131.2(4)
N23 N24 Cu13 119.6(3)
C39 N25 N26 108.2(4)
C39 N25 Cu13 131.7(4)
N26 N25 Cu13 119.9(3)
C37 N26 N25 107.3(4)
C37 N26 Cu14 129.1(3)
N25 N26 Cu14 120.0(3)
C42 N27 N28 109.1(4)
C42 N27 Cu14 133.1(4)
N28 N27 Cu14 117.8(3)
C40 N28 N27 107.3(4)
C40 N28 Cu15 132.5(4)
N27 N28 Cu15 118.9(3)
C45 N29 N30 107.7(5)
C45 N29 Cu15 131.6(4)
N30 N29 Cu15 120.4(3)
C43 N30 N29 108.3(4)
C43 N30 Cu16 130.7(4)
N29 N30 Cu16 121.0(3)
C48 N31 N32 107.9(4)
C48 N31 Cu16 134.0(4)
N32 N31 Cu16 117.7(3)
C46 N32 N31 107.1(4)
C46 N32 Cu17 133.7(4)
N31 N32 Cu17 119.2(3)
C51 N33 N34 108.0(4)
C51 N33 Cu17 128.9(4)
N34 N33 Cu17 119.3(3)
C49 N34 N33 107.1(4)
C49 N34 Cu18 133.2(4)
N33 N34 Cu18 119.5(3)
C54 N35 N36 108.0(4)
C54 N35 Cu18 130.1(4)
N36 N35 Cu18 119.6(3)
C52 N36 N35 107.0(4)
C52 N36 Cu7 132.0(4)
N35 N36 Cu7 119.9(3)
C57 N37 N38 107.8(4)
C57 N37 Cu19 130.3(4)
N38 N37 Cu19 120.8(3)
C55 N38 N37 106.9(4)
C55 N38 Cu20 132.4(4)
N37 N38 Cu20 118.7(3)
C60 N39 N40 106.6(4)
C60 N39 Cu20 130.3(4)
N40 N39 Cu20 119.4(3)
C58 N40 N39 108.0(4)
C58 N40 Cu21 132.0(4)
N39 N40 Cu21 119.9(3)
C63 N41 N42 107.2(4)
C63 N41 Cu21 134.8(4)
N42 N41 Cu21 116.5(3)
C61 N42 N41 108.1(5)
C61 N42 Cu22 134.2(4)
N41 N42 Cu22 117.4(3)
C66 N43 N44 108.1(4)
C66 N43 Cu22 133.4(4)
N44 N43 Cu22 118.4(3)
C64 N44 N43 107.6(4)
C64 N44 Cu23 134.3(4)
N43 N44 Cu23 118.1(3)
C69 N45 N46 107.0(5)
C69 N45 Cu23 136.0(4)
N46 N45 Cu23 116.4(3)
C67 N46 N45 107.7(4)
C67 N46 Cu24 136.0(4)
N45 N46 Cu24 116.0(3)
C72 N47 N48 108.4(4)
C72 N47 Cu24 130.2(4)
N48 N47 Cu24 120.0(3)
C70 N48 N47 106.7(5)
C70 N48 Cu25 131.9(4)
N47 N48 Cu25 118.9(3)
C75 N49 N50 104.7(5)
C75 N49 Cu25 132.9(5)
N50 N49 Cu25 119.7(4)
C73 N50 N49 106.9(5)
C73 N50 Cu26 134.5(5)
N49 N50 Cu26 118.4(3)
C78 N51 N52 108.1(5)
C78 N51 Cu26 135.9(5)
N52 N51 Cu26 115.2(4)
C76 N52 N51 107.3(5)
C76 N52 Cu27 134.2(5)
N51 N52 Cu27 117.9(4)
C81 N53 N54 107.7(5)
C81 N53 Cu27 132.9(5)
N54 N53 Cu27 119.3(3)
C79 N54 N53 108.7(4)
C79 N54 Cu28 132.6(4)
N53 N54 Cu28 118.7(3)
C84 N55 N56 108.9(4)
C84 N55 Cu28 133.8(4)
N56 N55 Cu28 117.1(3)
N55 N56 C82 107.4(4)
N55 N56 Cu19 117.0(3)
C82 N56 Cu19 135.4(4)
C93 N57 C89 110.5(5)
C93 N57 C85 108.4(5)
C89 N57 C85 110.6(5)
C93 N57 C97 111.6(5)
C89 N57 C97 107.3(4)
C85 N57 C97 108.4(5)
C109 N58 C105 111.8(6)
C109 N58 C113 110.9(5)
C105 N58 C113 106.9(4)
C109 N58 C101 106.5(5)
C105 N58 C101 111.1(5)
C113 N58 C101 109.7(6)
N2 C1 C2 110.6(4)
C1 C2 C3 104.4(4)
N1 C3 C2 109.8(4)
N4 C4 C5 109.7(5)
C6 C5 C4 104.3(5)
N3 C6 C5 111.0(5)
N6 C7 C8 110.2(4)
C7 C8 C9 103.6(4)
N5 C9 C8 110.8(4)
N8 C10 C11 109.9(5)
C12 C11 C10 104.0(4)
N7 C12 C11 110.5(4)
N10 C13 C14 110.0(5)
C13 C14 C15 104.5(5)
N9 C15 C14 110.1(5)
N12 C16 C17 111.1(4)
C16 C17 C18 103.5(4)
N11 C18 C17 111.0(4)
N14 C19 C20 110.0(5)
C21 C20 C19 104.0(5)
N13 C21 C20 110.4(5)
N16 C22 C23 110.0(5)
C22 C23 C24 104.8(5)
N15 C24 C23 109.9(5)
N18 C25 C26 110.0(5)
C25 C26 C27 104.3(5)
N17 C27 C26 109.8(5)
N20 C28 C29 110.0(5)
C28 C29 C30 104.4(5)
N19 C30 C29 109.5(5)
N22 C31 C32 109.5(5)
C33 C32 C31 103.8(5)
N21 C33 C32 111.3(5)
N24 C34 C35 110.5(5)
C34 C35 C36 104.2(5)
N23 C36 C35 109.9(5)
N26 C37 C38 110.4(4)
C37 C38 C39 104.1(5)
N25 C39 C38 110.0(5)
N28 C40 C41 110.5(5)
C40 C41 C42 104.6(5)
N27 C42 C41 108.6(5)
N30 C43 C44 109.7(5)
C43 C44 C45 104.8(5)
N29 C45 C44 109.6(5)
N32 C46 C47 110.6(5)
C46 C47 C48 104.5(5)
N31 C48 C47 109.9(5)
N34 C49 C50 110.8(5)
C49 C50 C51 103.9(5)
N33 C51 C50 110.1(5)
N36 C52 C53 111.5(5)
C52 C53 C54 104.0(5)
N35 C54 C53 109.6(5)
N38 C55 C56 110.5(5)
C57 C56 C55 105.0(5)
N37 C57 C56 109.8(5)
N40 C58 C59 111.2(5)
C58 C59 C60 103.6(5)
N39 C60 C59 110.5(5)
N42 C61 C62 110.2(5)
C63 C62 C61 103.6(5)
N41 C63 C62 110.8(6)
N44 C64 C65 110.2(5)
C66 C65 C64 104.3(5)
N43 C66 C65 109.8(5)
N46 C67 C68 110.1(6)
C69 C68 C67 105.2(6)
N45 C69 C68 110.0(6)
N48 C70 C71 110.0(6)
C72 C71 C70 104.9(6)
N47 C72 C71 110.1(5)
C74 C73 N50 112.0(7)
C73 C74 C75 104.3(6)
N49 C75 C74 111.9(7)
N52 C76 C77 109.0(7)
C78 C77 C76 105.7(6)
N51 C78 C77 109.7(7)
N54 C79 C80 109.3(5)
C79 C80 C81 104.8(5)
N53 C81 C80 109.5(6)
N56 C82 C83 109.7(5)
C82 C83 C84 104.9(5)
N55 C84 C83 109.0(5)
C86 C85 N57 116.2(5)
C85 C86 C87 112.0(6)
C88 C87 C86 110.6(8)
C88 C87 C288 97(2)
C86 C87 C288 100(2)
C90 C89 N57 115.7(4)
C91 C90 C89 110.4(4)
C90 C91 C92 113.5(5)
N57 C93 C94 114.9(5)
C95 C94 C93 111.2(5)
C94 C95 C96 110.8(6)
C98 C97 N57 115.3(4)
C97 C98 C99 109.4(5)
C100 C99 C98 114.3(8)
C100 C99 C200 105.7(11)
C98 C99 C200 100.6(9)
N58 C101 C102 116.0(5)
C101 C102 C103 112.6(7)
C102 C103 C104 109.0(15)
C102 C103 C204 107.8(9)
C104 C103 C204 106.2(17)
N58 C105 C106 116.0(5)
C107 C106 C105 111.8(6)
C108 C107 C106 113.7(7)
C110 C109 N58 117.6(6)
C109 C110 C111 100.3(7)
C109 C110 C211 131.9(10)
C111 C110 C211 44.9(7)
C112 C111 C110 106.3(9)
C212 C211 C110 101.1(14)
C114 C113 N58 118.2(5)
C115 C114 C113 110.9(6)
C116 C115 C114 115.8(9)
C123 C118 C119 118.0(10)
C123 C118 C117 115.8(10)
C119 C118 C117 126.2(10)
C120 C119 C118 121.6(10)
C119 C120 C121 120.8(11)
C122 C121 C120 116.2(12)
C121 C122 C123 124.0(13)
C118 C123 C122 119.2(11)
C126 C125 C130 117.8(9)
C126 C125 C124 125.2(10)
C130 C125 C124 117.0(10)
C127 C126 C125 120.4(9)
C126 C127 C128 124.0(10)
C127 C128 C129 114.1(10)
C130 C129 C128 122.7(10)
C129 C130 C125 121.0(10)
C137 C132 C131 130.9(15)
C137 C132 C133 116.9(15)
C131 C132 C133 106.8(13)
C134 C133 C132 102.7(13)
C135 C134 C133 132.1(15)
C134 C135 C136 125.7(16)
C137 C136 C135 91.3(12)
C132 C137 C136 144.4(16)
C144 C139 C140 118.8(14)
C144 C139 C138 122.6(15)
C140 C139 C138 118.4(14)
C141 C140 C139 121.0(14)
C142 C141 C140 118.8(14)
C143 C142 C141 118.6(14)
C142 C143 C144 124.7(15)
C139 C144 C143 117.5(15)
C151 C146 C147 120.7(18)
C151 C146 C145 117.3(18)
C147 C146 C145 120.6(17)
C148 C147 C146 126.2(16)
C147 C148 C149 116.8(16)
C148 C149 C150 113.8(15)
C149 C150 C151 130.7(19)
C146 C151 C150 109(2)
C158 C153 C154 129(2)
C158 C153 C152 111.2(15)
C154 C153 C152 120(2)
C155 C154 C153 115(2)
C154 C155 C156 116(3)
C157 C156 C155 126(4)
C158 C157 C156 114(2)
C153 C158 C157 112(3)
C161 C160 C165 110.6(19)
C161 C160 C159 131(3)
C165 C160 C159 116(3)
C160 C161 C162 110(3)
C163 C162 C161 137(3)
C162 C163 C164 112.7(19)
C165 C164 C163 108.5(16)
C160 C165 C164 137(2)
C172 C167 C168 123.5(19)
C172 C167 C166 116(2)
C168 C167 C166 120(2)
C169 C168 C167 117(2)
C168 C169 C170 120.3(19)
C171 C170 C169 119.6(16)
C172 C171 C170 124.2(14)
C171 C172 C167 114.5(15)

loop_
_geom_bond_atom_site_label_1
_geom_bond_atom_site_label_2
_geom_bond_distance
Cu1 O6 1.934(3)
Cu1 O1 1.941(3)
Cu1 N12 1.984(4)
Cu1 N1 1.993(4)
Cu1 O9 2.347(3)
Cu2 O1 1.936(3)
Cu2 O2 1.938(3)
Cu2 N2 1.997(4)
Cu2 N3 2.004(4)
Cu2 O11 2.378(3)
Cu3 O2 1.933(3)
Cu3 O3 1.934(3)
Cu3 N4 1.983(4)
Cu3 N5 1.990(4)
Cu3 O13 2.415(3)
Cu4 O4 1.941(3)
Cu4 O3 1.943(3)
Cu4 N7 1.973(4)
Cu4 N6 2.003(4)
Cu4 O15 2.350(3)
Cu5 O4 1.938(3)
Cu5 O5 1.940(3)
Cu5 N8 1.977(4)
Cu5 N9 1.980(4)
Cu5 O17 2.422(3)
Cu6 O5 1.932(3)
Cu6 O6 1.940(3)
Cu6 N10 1.975(4)
Cu6 N11 1.998(4)
Cu6 O7 2.399(3)
Cu7 O18 1.909(3)
Cu7 O7 1.928(3)
Cu7 N13 1.948(4)
Cu7 N36 1.967(4)
Cu8 O8 1.926(3)
Cu8 O7 1.928(3)
Cu8 N15 1.956(4)
Cu8 N14 1.968(4)
Cu9 O8 1.929(3)
Cu9 O9 1.935(3)
Cu9 N17 1.969(4)
Cu9 N16 1.970(4)
Cu10 O9 1.932(3)
Cu10 O10 1.933(3)
Cu10 N19 1.970(4)
Cu10 N18 1.971(4)
Cu11 O10 1.923(3)
Cu11 O11 1.924(3)
Cu11 N20 1.956(4)
Cu11 N21 1.964(4)
Cu12 O12 1.931(3)
Cu12 O11 1.932(4)
Cu12 N23 1.962(4)
Cu12 N22 1.967(4)
Cu13 O12 1.917(3)
Cu13 O13 1.935(3)
Cu13 N25 1.958(4)
Cu13 N24 1.963(4)
Cu14 O13 1.927(3)
Cu14 O14 1.933(3)
Cu14 N27 1.953(4)
Cu14 N26 1.974(4)
Cu15 O14 1.931(4)
Cu15 O15 1.940(3)
Cu15 N29 1.967(4)
Cu15 N28 1.973(4)
Cu16 O16 1.928(3)
Cu16 O15 1.938(3)
Cu16 N30 1.966(4)
Cu16 N31 1.976(4)
Cu17 O17 1.913(3)
Cu17 O16 1.933(3)
Cu17 N32 1.939(4)
Cu17 N33 1.987(4)
Cu18 O17 1.924(3)
Cu18 O18 1.926(3)
Cu18 N34 1.946(4)
Cu18 N35 1.972(4)
Cu19 O28 1.909(4)
Cu19 O19 1.918(3)
Cu19 N56 1.960(4)
Cu19 N37 1.971(5)
Cu20 O20 1.936(3)
Cu20 O19 1.945(4)
Cu20 N38 2.001(4)
Cu20 N39 2.020(4)
Cu20 O18 2.359(3)
Cu21 O20 1.913(4)
Cu21 O21 1.917(4)
Cu21 N41 1.958(4)
Cu21 N40 1.960(4)
Cu22 O22 1.916(4)
Cu22 O21 1.916(4)
Cu22 N42 1.943(5)
Cu22 N43 1.983(4)
Cu23 O23 1.916(4)
Cu23 O22 1.928(4)
Cu23 N45 1.954(5)
Cu23 N44 1.964(4)
Cu24 O23 1.898(4)
Cu24 O24 1.923(4)
Cu24 N46 1.948(5)
Cu24 N47 1.956(5)
Cu25 O25 1.939(4)
Cu25 O24 1.948(3)
Cu25 N49 1.987(5)
Cu25 N48 1.993(5)
Cu25 O12 2.349(3)
Cu26 O26 1.915(4)
Cu26 O25 1.917(4)
Cu26 N50 1.955(5)
Cu26 N51 1.965(5)
Cu27 O27 1.920(4)
Cu27 O26 1.922(4)
Cu27 N53 1.959(5)
Cu27 N52 1.962(5)
Cu28 O28 1.912(4)
Cu28 O27 1.927(4)
Cu28 N54 1.960(4)
Cu28 N55 1.969(4)
S1 O30A 1.439(11)
S1 O31A 1.454(12)
S1 O32A 1.480(11)
S1 O29 1.484(3)
N1 C3 1.334(6)
N1 N2 1.372(5)
N2 C1 1.345(6)
N3 C6 1.340(6)
N3 N4 1.366(5)
N4 C4 1.351(6)
N5 C9 1.331(6)
N5 N6 1.364(5)
N6 C7 1.341(6)
N7 C12 1.345(6)
N7 N8 1.366(5)
N8 C10 1.342(6)
N9 C15 1.339(6)
N9 N10 1.367(6)
N10 C13 1.345(6)
N11 C18 1.323(6)
N11 N12 1.366(5)
N12 C16 1.344(6)
N13 C21 1.340(6)
N13 N14 1.373(6)
N14 C19 1.349(6)
N15 C24 1.337(7)
N15 N16 1.357(6)
N16 C22 1.347(6)
N17 C27 1.338(6)
N17 N18 1.354(6)
N18 C25 1.344(6)
N19 C30 1.339(7)
N19 N20 1.357(6)
N20 C28 1.336(7)
N21 C33 1.333(7)
N21 N22 1.374(6)
N22 C31 1.317(7)
N23 C36 1.346(6)
N23 N24 1.374(6)
N24 C34 1.318(7)
N25 C39 1.331(6)
N25 N26 1.373(5)
N26 C37 1.342(6)
N27 C42 1.333(7)
N27 N28 1.357(6)
N28 C40 1.351(7)
N29 C45 1.342(7)
N29 N30 1.357(6)
N30 C43 1.338(7)
N31 C48 1.343(6)
N31 N32 1.355(6)
N32 C46 1.342(6)
N33 C51 1.331(7)
N33 N34 1.363(6)
N34 C49 1.337(7)
N35 C54 1.345(7)
N35 N36 1.357(6)
N36 C52 1.331(7)
N37 C57 1.352(7)
N37 N38 1.363(6)
N38 C55 1.339(7)
N39 C60 1.348(7)
N39 N40 1.363(6)
N40 C58 1.330(7)
N41 C63 1.341(7)
N41 N42 1.351(6)
N42 C61 1.339(7)
N43 C66 1.340(7)
N43 N44 1.362(6)
N44 C64 1.336(6)
N45 C69 1.349(7)
N45 N46 1.374(6)
N46 C67 1.335(7)
N47 C72 1.343(7)
N47 N48 1.359(6)
N48 C70 1.340(7)
N49 C75 1.342(8)
N49 N50 1.375(7)
N50 C73 1.334(8)
N51 C78 1.335(8)
N51 N52 1.373(7)
N52 C76 1.342(8)
N53 C81 1.346(8)
N53 N54 1.355(6)
N54 C79 1.348(7)
N55 C84 1.336(6)
N55 N56 1.351(6)
N56 C82 1.355(7)
N57 C93 1.487(8)
N57 C89 1.522(7)
N57 C85 1.523(8)
N57 C97 1.537(7)
N58 C109 1.500(8)
N58 C105 1.505(8)
N58 C113 1.517(8)
N58 C101 1.523(9)
C1 C2 1.372(7)
C2 C3 1.387(7)
C4 C5 1.385(7)
C5 C6 1.368(8)
C7 C8 1.381(7)
C8 C9 1.384(7)
C10 C11 1.396(7)
C11 C12 1.378(7)
C13 C14 1.376(8)
C14 C15 1.383(8)
C16 C17 1.366(7)
C17 C18 1.374(7)
C19 C20 1.397(8)
C20 C21 1.388(8)
C22 C23 1.366(8)
C23 C24 1.372(8)
C25 C26 1.370(8)
C26 C27 1.387(7)
C28 C29 1.381(9)
C29 C30 1.384(8)
C31 C32 1.401(8)
C32 C33 1.371(8)
C34 C35 1.381(8)
C35 C36 1.387(8)
C37 C38 1.383(7)
C38 C39 1.393(7)
C40 C41 1.360(8)
C41 C42 1.412(8)
C43 C44 1.375(8)
C44 C45 1.382(9)
C46 C47 1.365(8)
C47 C48 1.371(8)
C49 C50 1.372(8)
C50 C51 1.384(7)
C52 C53 1.361(8)
C53 C54 1.381(8)
C55 C56 1.373(8)
C56 C57 1.359(8)
C58 C59 1.365(8)
C59 C60 1.383(8)
C61 C62 1.380(9)
C62 C63 1.375(8)
C64 C65 1.382(8)
C65 C66 1.379(8)
C67 C68 1.372(9)
C68 C69 1.367(9)
C70 C71 1.388(9)
C71 C72 1.347(9)
C73 C74 1.316(11)
C74 C75 1.348(11)
C76 C77 1.386(11)
C77 C78 1.358(10)
C79 C80 1.378(8)
C80 C81 1.393(9)
C82 C83 1.370(7)
C83 C84 1.392(8)
C85 C86 1.505(11)
C86 C87 1.542(10)
C87 C88 1.537(14)
C87 C288 1.55(2)
C89 C90 1.521(8)
C90 C91 1.504(8)
C91 C92 1.534(8)
C93 C94 1.515(9)
C94 C95 1.506(9)
C95 C96 1.548(11)
C97 C98 1.519(8)
C98 C99 1.528(9)
C99 C100 1.522(13)
C99 C200 1.560(16)
C101 C102 1.525(11)
C102 C103 1.539(11)
C103 C104 1.555(18)
C103 C204 1.588(13)
C105 C106 1.517(10)
C106 C107 1.482(10)
C107 C108 1.453(11)
C109 C110 1.489(12)
C110 C111 1.570(10)
C110 C211 1.599(15)
C111 C112 1.510(13)
C211 C212 1.519(17)
C113 C114 1.512(10)
C114 C115 1.495(11)
C115 C116 1.496(14)
C117 C118 1.540(13)
C118 C123 1.392(12)
C118 C119 1.406(12)
C119 C120 1.369(12)
C120 C121 1.429(12)
C121 C122 1.363(13)
C122 C123 1.394(13)
C124 C125 1.431(13)
C125 C126 1.375(10)
C125 C130 1.395(11)
C126 C127 1.346(11)
C127 C128 1.396(11)
C128 C129 1.409(11)
C129 C130 1.342(11)
C131 C132 1.419(13)
C132 C137 1.315(14)
C132 C133 1.442(14)
C133 C134 1.427(14)
C134 C135 1.404(15)
C135 C136 1.488(15)
C136 C137 1.432(14)
C138 C139 1.600(15)
C139 C144 1.395(14)
C139 C140 1.449(14)
C140 C141 1.414(13)
C141 C142 1.396(14)
C142 C143 1.381(14)
C143 C144 1.401(14)
C145 C146 1.449(15)
C146 C151 1.362(16)
C146 C147 1.417(15)
C147 C148 1.374(16)
C148 C149 1.381(16)
C149 C150 1.424(16)
C150 C151 1.425(16)
C152 C153 1.501(17)
C153 C158 1.400(16)
C153 C154 1.448(16)
C154 C155 1.368(17)
C155 C156 1.412(19)
C156 C157 1.41(2)
C157 C158 1.40(2)
C159 C160 1.547(19)
C160 C161 1.439(19)
C160 C165 1.438(18)
C161 C162 1.44(2)
C162 C163 1.43(2)
C163 C164 1.442(19)
C164 C165 1.443(18)
C166 C167 1.454(18)
C167 C172 1.387(15)
C167 C168 1.388(16)
C168 C169 1.334(16)
C169 C170 1.381(15)
C170 C171 1.338(14)
C171 C172 1.326(13)
